data_4130204
loop_
_publ_author_name
'Zhang, Xiaolei'
'Dai, Huimin'
'Yan, Hong'
'Zou, Wenli'
'Cremer, Dieter'

_publ_section_title
;
 B-H&#x00B7;&#x00B7;&#x00B7;\p Interaction: A New Type of Nonclassical
 Hydrogen Bonding.
;
_journal_issue 13
_journal_name_full 'Journal of the American Chemical Society'
_journal_page_first 4334
_journal_page_last 4337
_journal_paper_doi 10.1021/jacs.6b01249
_journal_volume 138
_journal_year 2016
_chemical_formula_sum 'C33 H46 B10 Ir O3 P S2'
_chemical_formula_weight 886.09
_space_group_IT_number 2
_space_group_name_Hall '-P 1'
_space_group_name_H-M_alt 'P -1'
_symmetry_cell_setting triclinic
_symmetry_space_group_name_H-M 'P -1'
_atom_sites_solution_hydrogens geom
_atom_sites_solution_primary direct
_atom_sites_solution_secondary difmap
_audit_creation_method SHELXL-97
_cell_angle_alpha 93.963(2)
_cell_angle_beta 92.9450(10)
_cell_angle_gamma 95.0330(10)
_cell_formula_units_Z 4
_cell_length_a 11.9911(12)
_cell_length_b 18.2907(18)
_cell_length_c 19.1405(18)
_cell_measurement_temperature 296(2)
_cell_volume 4164.8(7)
_computing_structure_refinement 'SHELXL-97 (Sheldrick, 1997)'
_computing_structure_solution 'SHELXS-97 (Sheldrick, 1990)'
_diffrn_ambient_temperature 296(2)
_diffrn_measured_fraction_theta_full 0.985
_diffrn_measured_fraction_theta_max 0.985
_diffrn_radiation_monochromator graphite
_diffrn_radiation_source 'fine-focus sealed tube'
_diffrn_radiation_type MoK\a
_diffrn_radiation_wavelength 0.71073
_diffrn_reflns_av_R_equivalents 0.0417
_diffrn_reflns_av_sigmaI/netI 0.0590
_diffrn_reflns_limit_h_max 14
_diffrn_reflns_limit_h_min -14
_diffrn_reflns_limit_k_max 22
_diffrn_reflns_limit_k_min -19
_diffrn_reflns_limit_l_max 23
_diffrn_reflns_limit_l_min -23
_diffrn_reflns_number 33197
_diffrn_reflns_theta_full 26.00
_diffrn_reflns_theta_max 26.00
_diffrn_reflns_theta_min 1.07
_exptl_absorpt_coefficient_mu 3.375
_exptl_absorpt_correction_T_max 0.5664
_exptl_absorpt_correction_T_min 0.4516
_exptl_absorpt_correction_type psi-scan
_exptl_crystal_density_diffrn 1.413
_exptl_crystal_density_method 'not measured'
_exptl_crystal_description block
_exptl_crystal_F_000 1768
_exptl_crystal_size_max 0.28
_exptl_crystal_size_mid 0.25
_exptl_crystal_size_min 0.19
_platon_squeeze_details
;
;
_refine_diff_density_max 2.856
_refine_diff_density_min -2.417
_refine_diff_density_rms 0.225
_refine_ls_extinction_method none
_refine_ls_goodness_of_fit_ref 1.118
_refine_ls_hydrogen_treatment mixed
_refine_ls_matrix_type full
_refine_ls_number_parameters 917
_refine_ls_number_reflns 16138
_refine_ls_number_restraints 0
_refine_ls_restrained_S_all 1.118
_refine_ls_R_factor_all 0.0503
_refine_ls_R_factor_gt 0.0414
_refine_ls_shift/su_max 0.002
_refine_ls_shift/su_mean 0.000
_refine_ls_structure_factor_coef Fsqd
_refine_ls_weighting_details 'calc w=1/[\s^2^(Fo^2^)+(0.0710P)^2^+6.6977P] where P=(Fo^2^+2Fc^2^)/3'
_refine_ls_weighting_scheme calc
_refine_ls_wR_factor_gt 0.1276
_refine_ls_wR_factor_ref 0.1336
_reflns_number_gt 13242
_reflns_number_total 16138
_reflns_threshold_expression >2sigma(I)
_cod_data_source_file ja6b01249_si_001.cif
_cod_data_source_block B3
_cod_original_sg_symbol_H-M P-1
_cod_database_code 4130204

loop_
_symmetry_equiv_pos_as_xyz
'x, y, z'
'-x, -y, -z'

loop_
_atom_site_label
_atom_site_type_symbol
_atom_site_fract_x
_atom_site_fract_y
_atom_site_fract_z
_atom_site_U_iso_or_equiv
_atom_site_adp_type
_atom_site_occupancy
_atom_site_symmetry_multiplicity
_atom_site_calc_flag
_atom_site_refinement_flags
B19 B 0.2587(6) 0.8306(5) 0.4278(4) 0.0294(17) Uani 1 1 d .
H52 H 0.2406 0.8768 0.3963 0.035 Uiso 1 1 calc R
B16 B 0.3784(6) 0.7825(4) 0.4168(4) 0.0252(16) Uani 1 1 d .
H49 H 0.4395 0.7976 0.3781 0.030 Uiso 1 1 calc R
B15 B 0.3433(6) 0.6883(5) 0.4335(4) 0.0272(16) Uani 1 1 d .
H48 H 0.3816 0.6431 0.4058 0.033 Uiso 1 1 calc R
B18 B 0.2019(6) 0.6786(5) 0.4557(4) 0.0293(17) Uani 1 1 d .
H51 H 0.1470 0.6276 0.4424 0.035 Uiso 1 1 calc R
B14 B 0.1890(6) 0.7347(4) 0.5324(4) 0.0241(15) Uani 1 1 d .
H47 H 0.1258 0.7198 0.5699 0.029 Uiso 1 1 calc R
B12 B 0.3073(5) 0.6851(4) 0.5205(4) 0.0213(14) Uani 1 1 d .
H45 H 0.3227 0.6372 0.5501 0.026 Uiso 1 1 calc R
B11 B 0.4216(5) 0.7509(4) 0.4989(4) 0.0182(14) Uani 1 1 d .
B13 B 0.3650(6) 0.8385(4) 0.4942(4) 0.0232(15) Uani 1 1 d .
H46 H 0.4175 0.8906 0.5068 0.028 Uiso 1 1 calc R
B17 B 0.2225(6) 0.8276(4) 0.5156(4) 0.0267(16) Uani 1 1 d .
H50 H 0.1808 0.8722 0.5419 0.032 Uiso 1 1 calc R
B10 B 0.3238(5) 0.7789(4) 0.5620(4) 0.0189(14) Uani 1 1 d .
B115 B 1.2362(6) 0.1148(4) 0.6498(4) 0.0230(15) Uani 1 1 d .
H148 H 1.2465 0.0623 0.6203 0.028 Uiso 1 1 calc R
B113 B 1.1215(6) 0.1676(4) 0.6325(4) 0.0215(14) Uani 1 1 d .
H146 H 1.0556 0.1485 0.5916 0.026 Uiso 1 1 calc R
B111 B 1.1674(6) 0.2628(4) 0.6484(4) 0.0247(15) Uani 1 1 d .
H144 H 1.1312 0.3044 0.6176 0.030 Uiso 1 1 calc R
B114 B 1.3121(6) 0.2713(5) 0.6764(4) 0.0284(16) Uani 1 1 d .
H147 H 1.3705 0.3177 0.6640 0.034 Uiso 1 1 calc R
B110 B 1.3244(6) 0.2266(4) 0.7556(4) 0.0251(16) Uani 1 1 d .
H143 H 1.3927 0.2450 0.7952 0.030 Uiso 1 1 calc R
B108 B 1.2118(6) 0.2803(4) 0.7387(4) 0.0221(14) Uani 1 1 d .
H141 H 1.2050 0.3338 0.7673 0.027 Uiso 1 1 calc R
B107 B 1.0916(5) 0.2163(4) 0.7122(3) 0.0174(13) Uani 1 1 d .
B109 B 1.1366(6) 0.1247(4) 0.7117(4) 0.0193(14) Uani 1 1 d .
H142 H 1.0799 0.0767 0.7226 0.023 Uiso 1 1 calc R
B112 B 1.2776(6) 0.1330(4) 0.7410(4) 0.0223(15) Uani 1 1 d .
H145 H 1.3147 0.0915 0.7717 0.027 Uiso 1 1 calc R
B106 B 1.1875(5) 0.1941(4) 0.7801(4) 0.0196(14) Uani 1 1 d .
C21 C 0.2488(5) 0.7401(4) 0.3967(4) 0.0321(16) Uani 1 1 d .
H54 H 0.2224 0.7273 0.3410 0.039 Uiso 1 1 calc R
C20 C 0.1611(5) 0.7662(4) 0.4531(3) 0.0278(15) Uani 1 1 d .
H53 H 0.0733 0.7714 0.4362 0.033 Uiso 1 1 calc R
C9 C 0.5802(5) 0.9358(3) 0.6593(3) 0.0185(12) Uani 1 1 d .
C5 C 0.6173(5) 0.9053(3) 0.7238(3) 0.0193(12) Uani 1 1 d .
C6 C 0.7191(5) 0.8716(3) 0.7110(3) 0.0178(12) Uani 1 1 d .
C7 C 0.7405(5) 0.8758(3) 0.6387(3) 0.0182(12) Uani 1 1 d .
C8 C 0.6564(5) 0.9179(3) 0.6075(3) 0.0172(12) Uani 1 1 d .
C44 C 0.4845(5) 0.9815(3) 0.6511(4) 0.0251(14) Uani 1 1 d .
H83D H 0.4918 1.0079 0.6096 0.038 Uiso 1 1 calc R
H82E H 0.4846 1.0159 0.6913 0.038 Uiso 1 1 calc R
H84F H 0.4155 0.9503 0.6470 0.038 Uiso 1 1 calc R
C40 C 0.5697(6) 0.9214(4) 0.7940(3) 0.0258(14) Uani 1 1 d .
H72D H 0.4933 0.9325 0.7870 0.039 Uiso 1 1 calc R
H71E H 0.6130 0.9628 0.8186 0.039 Uiso 1 1 calc R
H70F H 0.5724 0.8792 0.8209 0.039 Uiso 1 1 calc R
C41 C 0.7939(5) 0.8443(4) 0.7659(3) 0.0241(14) Uani 1 1 d .
H74D H 0.8352 0.8065 0.7452 0.036 Uiso 1 1 calc R
H73E H 0.7496 0.8245 0.8017 0.036 Uiso 1 1 calc R
H75F H 0.8453 0.8842 0.7863 0.036 Uiso 1 1 calc R
C42 C 0.8437(5) 0.8580(4) 0.6020(4) 0.0280(14) Uani 1 1 d .
H76D H 0.8857 0.8269 0.6296 0.042 Uiso 1 1 calc R
H78E H 0.8892 0.9028 0.5960 0.042 Uiso 1 1 calc R
H77F H 0.8221 0.8330 0.5569 0.042 Uiso 1 1 calc R
C43 C 0.6563(6) 0.9402(4) 0.5334(3) 0.0258(14) Uani 1 1 d .
H79D H 0.7165 0.9776 0.5294 0.039 Uiso 1 1 calc R
H81E H 0.5862 0.9591 0.5212 0.039 Uiso 1 1 calc R
H80F H 0.6661 0.8982 0.5021 0.039 Uiso 1 1 calc R
C22 C 0.7077(5) 0.6552(3) 0.6896(3) 0.0175(12) Uani 1 1 d .
C23 C 0.7848(5) 0.6770(3) 0.6435(3) 0.0182(12) Uani 1 1 d .
H55 H 0.7768 0.7200 0.6211 0.022 Uiso 1 1 calc R
C24 C 0.8754(5) 0.6366(3) 0.6288(3) 0.0214(13) Uani 1 1 d .
H56 H 0.9265 0.6517 0.5966 0.026 Uiso 1 1 calc R
C25 C 0.8876(5) 0.5727(4) 0.6641(4) 0.0270(15) Uani 1 1 d .
C26 C 0.8095(5) 0.5502(3) 0.7098(4) 0.0273(14) Uani 1 1 d .
H58 H 0.8168 0.5073 0.7323 0.033 Uiso 1 1 calc R
C27 C 0.7214(5) 0.5904(3) 0.7225(3) 0.0239(13) Uani 1 1 d .
H59 H 0.6691 0.5743 0.7537 0.029 Uiso 1 1 calc R
C89 C 1.0331(8) 0.5389(6) 0.5904(4) 0.064(3) Uani 1 1 d .
H90D H 0.9815 0.5371 0.5501 0.097 Uiso 1 1 calc R
H92E H 1.0823 0.5006 0.5844 0.097 Uiso 1 1 calc R
H91F H 1.0764 0.5859 0.5954 0.097 Uiso 1 1 calc R
C39 C 0.5636(4) 0.7150(3) 0.7933(3) 0.0132(11) Uani 1 1 d .
C34 C 0.6450(5) 0.6959(3) 0.8424(3) 0.0189(12) Uani 1 1 d .
H65 H 0.7100 0.6773 0.8271 0.023 Uiso 1 1 calc R
C35 C 0.6289(5) 0.7046(4) 0.9145(3) 0.0233(13) Uani 1 1 d .
H66 H 0.6834 0.6924 0.9470 0.028 Uiso 1 1 calc R
C36 C 0.5297(5) 0.7320(3) 0.9373(3) 0.0196(12) Uani 1 1 d .
C37 C 0.4530(5) 0.7546(3) 0.8883(3) 0.0198(12) Uani 1 1 d .
H68 H 0.3895 0.7755 0.9030 0.024 Uiso 1 1 calc R
C38 C 0.4712(5) 0.7460(3) 0.8176(3) 0.0196(12) Uani 1 1 d .
H69 H 0.4193 0.7616 0.7854 0.024 Uiso 1 1 calc R
C93 C 0.5646(7) 0.7003(5) 1.0555(4) 0.047(2) Uani 1 1 d .
H94D H 0.5591 0.6486 1.0415 0.071 Uiso 1 1 calc R
H96E H 0.5343 0.7075 1.1007 0.071 Uiso 1 1 calc R
H95F H 0.6419 0.7196 1.0582 0.071 Uiso 1 1 calc R
C28 C 0.4784(4) 0.6252(3) 0.6681(3) 0.0153(11) Uani 1 1 d .
C33 C 0.3754(5) 0.6117(3) 0.6974(3) 0.0181(12) Uani 1 1 d .
H64 H 0.3555 0.6432 0.7340 0.022 Uiso 1 1 calc R
C32 C 0.3022(5) 0.5517(3) 0.6724(3) 0.0168(12) Uani 1 1 d .
H63 H 0.2336 0.5434 0.6924 0.020 Uiso 1 1 calc R
C31 C 0.3301(5) 0.5036(3) 0.6176(3) 0.0153(11) Uani 1 1 d .
C30 C 0.4341(5) 0.5160(3) 0.5884(3) 0.0185(12) Uani 1 1 d .
H61 H 0.4550 0.4838 0.5527 0.022 Uiso 1 1 calc R
C29 C 0.5053(5) 0.5767(3) 0.6132(3) 0.0188(12) Uani 1 1 d .
H60 H 0.5734 0.5856 0.5926 0.023 Uiso 1 1 calc R
C85 C 0.2703(6) 0.4056(4) 0.5325(3) 0.0299(15) Uani 1 1 d .
H88D H 0.2772 0.4388 0.4959 0.045 Uiso 1 1 calc R
H87E H 0.2075 0.3698 0.5209 0.045 Uiso 1 1 calc R
H86F H 0.3375 0.3811 0.5373 0.045 Uiso 1 1 calc R
C117 C 1.2537(5) 0.2004(4) 0.6173(3) 0.0236(13) Uani 1 1 d .
H150 H 1.2773 0.2025 0.5626 0.028 Uiso 1 1 calc R
C116 C 1.3426(5) 0.1794(4) 0.6785(3) 0.0276(14) Uani 1 1 d .
H149 H 1.4275 0.1664 0.6661 0.033 Uiso 1 1 calc R
C104 C 0.9206(5) 0.0597(3) 0.8567(3) 0.0154(12) Uani 1 1 d .
C105 C 0.8862(5) 0.0987(3) 0.9200(3) 0.0194(12) Uani 1 1 d .
C101 C 0.7889(5) 0.1341(3) 0.9010(3) 0.0167(12) Uani 1 1 d .
C102 C 0.7684(5) 0.1223(3) 0.8264(3) 0.0196(12) Uani 1 1 d .
C103 C 0.8487(5) 0.0757(3) 0.8002(3) 0.0193(12) Uani 1 1 d .
C139 C 1.0138(5) 0.0113(3) 0.8558(3) 0.0216(13) Uani 1 1 d .
H175 H 1.0233 -0.0069 0.8085 0.032 Uiso 1 1 calc R
H176 H 0.9965 -0.0294 0.8838 0.032 Uiso 1 1 calc R
H177 H 1.0818 0.0388 0.8747 0.032 Uiso 1 1 calc R
C140 C 0.9316(6) 0.0883(4) 0.9929(3) 0.0263(14) Uani 1 1 d .
H179 H 0.9078 0.1256 1.0251 0.040 Uiso 1 1 calc R
H180 H 1.0121 0.0918 0.9941 0.040 Uiso 1 1 calc R
H178 H 0.9040 0.0406 1.0062 0.040 Uiso 1 1 calc R
C136 C 0.7144(6) 0.1696(4) 0.9518(4) 0.0291(15) Uani 1 1 d .
H168 H 0.6534 0.1346 0.9610 0.044 Uiso 1 1 calc R
H167 H 0.6853 0.2113 0.9319 0.044 Uiso 1 1 calc R
H166 H 0.7570 0.1854 0.9948 0.044 Uiso 1 1 calc R
C137 C 0.6667(5) 0.1393(4) 0.7845(4) 0.0293(15) Uani 1 1 d .
H170 H 0.6886 0.1591 0.7417 0.044 Uiso 1 1 calc R
H169 H 0.6281 0.1746 0.8111 0.044 Uiso 1 1 calc R
H171 H 0.6178 0.0950 0.7740 0.044 Uiso 1 1 calc R
C138 C 0.8488(5) 0.0465(3) 0.7256(3) 0.0228(13) Uani 1 1 d .
H172 H 0.8775 0.0848 0.6978 0.034 Uiso 1 1 calc R
H173 H 0.7736 0.0294 0.7087 0.034 Uiso 1 1 calc R
H174 H 0.8954 0.0064 0.7222 0.034 Uiso 1 1 calc R
C130 C 0.8202(5) 0.3493(3) 0.8798(3) 0.0171(12) Uani 1 1 d .
C135 C 0.7425(5) 0.3201(3) 0.8277(3) 0.0178(12) Uani 1 1 d .
H165 H 0.7491 0.2733 0.8068 0.021 Uiso 1 1 calc R
C134 C 0.6542(5) 0.3593(3) 0.8055(3) 0.0186(12) Uani 1 1 d .
H164 H 0.6025 0.3387 0.7702 0.022 Uiso 1 1 calc R
C133 C 0.6440(5) 0.4282(3) 0.8361(3) 0.0212(13) Uani 1 1 d .
C132 C 0.7232(5) 0.4599(3) 0.8874(3) 0.0234(13) Uani 1 1 d .
H162 H 0.7175 0.5074 0.9069 0.028 Uiso 1 1 calc R
C131 C 0.8099(5) 0.4211(3) 0.9094(3) 0.0210(13) Uani 1 1 d .
H161 H 0.8623 0.4423 0.9441 0.025 Uiso 1 1 calc R
C189 C 0.4769(5) 0.4406(4) 0.7656(4) 0.0309(16) Uani 1 1 d .
H190 H 0.5109 0.4345 0.7215 0.046 Uiso 1 1 calc R
H192 H 0.4187 0.4732 0.7615 0.046 Uiso 1 1 calc R
H191 H 0.4454 0.3937 0.7785 0.046 Uiso 1 1 calc R
C124 C 0.9466(5) 0.2971(3) 0.9979(3) 0.0151(11) Uani 1 1 d .
C125 C 0.8685(5) 0.3250(3) 1.0411(3) 0.0193(12) Uani 1 1 d .
H156 H 0.8094 0.3476 1.0210 0.023 Uiso 1 1 calc R
C126 C 0.8755(5) 0.3204(3) 1.1130(3) 0.0222(13) Uani 1 1 d .
H157 H 0.8214 0.3394 1.1403 0.027 Uiso 1 1 calc R
C127 C 0.9627(5) 0.2876(3) 1.1442(3) 0.0189(12) Uani 1 1 d .
C128 C 1.0432(5) 0.2584(3) 1.1010(3) 0.0167(12) Uani 1 1 d .
H159 H 1.1025 0.2361 1.1211 0.020 Uiso 1 1 calc R
C129 C 1.0342(5) 0.2630(3) 1.0302(3) 0.0191(12) Uani 1 1 d .
H160 H 1.0872 0.2431 1.0026 0.023 Uiso 1 1 calc R
C185 C 0.8924(6) 0.3016(4) 1.2561(3) 0.0311(15) Uani 1 1 d .
H187 H 0.8880 0.3537 1.2548 0.047 Uiso 1 1 calc R
H186 H 0.9081 0.2901 1.3036 0.047 Uiso 1 1 calc R
H188 H 0.8223 0.2759 1.2385 0.047 Uiso 1 1 calc R
C118 C 1.0519(5) 0.3706(3) 0.8875(3) 0.0191(12) Uani 1 1 d .
C123 C 1.1443(5) 0.3886(3) 0.9333(3) 0.0238(13) Uani 1 1 d .
H155 H 1.1537 0.3615 0.9722 0.029 Uiso 1 1 calc R
C122 C 1.2242(5) 0.4464(4) 0.9225(4) 0.0272(14) Uani 1 1 d .
H154 H 1.2856 0.4578 0.9543 0.033 Uiso 1 1 calc R
C121 C 1.2120(5) 0.4864(3) 0.8650(4) 0.0245(14) Uani 1 1 d .
C120 C 1.1183(5) 0.4691(3) 0.8177(3) 0.0244(13) Uani 1 1 d .
H152 H 1.1084 0.4970 0.7794 0.029 Uiso 1 1 calc R
C119 C 1.0414(5) 0.4113(3) 0.8279(3) 0.0246(14) Uani 1 1 d .
H151 H 0.9816 0.3987 0.7951 0.030 Uiso 1 1 calc R
C181 C 1.3810(6) 0.5629(4) 0.8964(4) 0.0391(18) Uani 1 1 d .
H182 H 1.3587 0.5785 0.9421 0.059 Uiso 1 1 calc R
H184 H 1.4272 0.6022 0.8785 0.059 Uiso 1 1 calc R
H183 H 1.4226 0.5207 0.8995 0.059 Uiso 1 1 calc R
Ir1 Ir 0.577423(16) 0.810478(11) 0.646771(11) 0.01221(8) Uani 1 1 d .
Ir97 Ir 0.935062(16) 0.184349(11) 0.848904(11) 0.01225(8) Uani 1 1 d .
O57 O 0.9724(4) 0.5289(3) 0.6514(3) 0.0438(14) Uani 1 1 d .
O67 O 0.5028(4) 0.7375(3) 1.0053(2) 0.0319(11) Uani 1 1 d .
O62 O 0.2534(3) 0.4460(2) 0.5971(2) 0.0199(9) Uani 1 1 d .
O163 O 0.5595(4) 0.4711(2) 0.8182(2) 0.0259(10) Uani 1 1 d .
O158 O 0.9785(4) 0.2800(3) 1.2144(2) 0.0256(10) Uani 1 1 d .
O153 O 1.2837(4) 0.5444(2) 0.8502(3) 0.0316(11) Uani 1 1 d .
P2 P 0.58061(11) 0.70249(8) 0.69847(7) 0.0127(3) Uani 1 1 d .
P98 P 0.94058(12) 0.29945(8) 0.90244(8) 0.0141(3) Uani 1 1 d .
S3 S 0.56807(11) 0.74660(8) 0.53233(7) 0.0157(3) Uani 1 1 d .
S4 S 0.37792(12) 0.79945(8) 0.65298(8) 0.0170(3) Uani 1 1 d .
S99 S 1.13586(11) 0.19040(8) 0.86850(8) 0.0165(3) Uani 1 1 d .
S100 S 0.94917(11) 0.23529(8) 0.73730(7) 0.0157(3) Uani 1 1 d .

loop_
_atom_site_aniso_label
_atom_site_aniso_U_11
_atom_site_aniso_U_22
_atom_site_aniso_U_33
_atom_site_aniso_U_23
_atom_site_aniso_U_13
_atom_site_aniso_U_12
B19 0.031(4) 0.038(5) 0.019(4) 0.013(3) -0.010(3) 0.006(3)
B16 0.029(4) 0.034(4) 0.012(3) 0.007(3) -0.005(3) -0.001(3)
B15 0.021(3) 0.034(4) 0.024(4) 0.005(3) -0.006(3) -0.003(3)
B18 0.028(4) 0.034(4) 0.024(4) 0.005(3) -0.005(3) -0.008(3)
B14 0.024(3) 0.035(4) 0.013(3) 0.008(3) -0.006(3) -0.001(3)
B12 0.022(3) 0.019(3) 0.023(4) 0.005(3) -0.006(3) -0.001(3)
B11 0.021(3) 0.016(3) 0.018(3) 0.006(3) -0.006(3) 0.003(3)
B13 0.026(3) 0.022(4) 0.023(4) 0.011(3) -0.006(3) 0.005(3)
B17 0.025(3) 0.031(4) 0.026(4) 0.009(3) -0.001(3) 0.013(3)
B10 0.016(3) 0.019(3) 0.022(4) 0.007(3) -0.003(3) 0.004(2)
B115 0.033(4) 0.020(4) 0.017(4) 0.002(3) 0.004(3) 0.005(3)
B113 0.027(3) 0.023(4) 0.015(3) 0.002(3) 0.003(3) -0.001(3)
B111 0.037(4) 0.020(4) 0.018(4) 0.005(3) 0.005(3) -0.001(3)
B114 0.031(4) 0.031(4) 0.023(4) 0.004(3) 0.005(3) -0.003(3)
B110 0.024(3) 0.028(4) 0.023(4) 0.002(3) 0.005(3) 0.001(3)
B108 0.026(3) 0.018(3) 0.022(4) 0.003(3) 0.000(3) -0.001(3)
B107 0.025(3) 0.016(3) 0.012(3) 0.005(3) -0.001(3) 0.002(3)
B109 0.024(3) 0.020(3) 0.014(3) 0.004(3) 0.003(3) 0.001(3)
B112 0.030(3) 0.019(3) 0.019(4) 0.002(3) 0.001(3) 0.007(3)
B106 0.022(3) 0.017(3) 0.021(4) 0.005(3) 0.003(3) 0.006(3)
C21 0.026(3) 0.049(4) 0.023(4) 0.019(3) -0.002(3) 0.003(3)
C20 0.027(3) 0.037(4) 0.019(3) 0.007(3) -0.008(3) 0.004(3)
C9 0.033(3) 0.008(3) 0.014(3) 0.003(2) -0.006(2) 0.005(2)
C5 0.030(3) 0.012(3) 0.015(3) 0.001(2) -0.004(2) 0.000(2)
C6 0.023(3) 0.015(3) 0.014(3) 0.006(2) -0.005(2) -0.003(2)
C7 0.021(3) 0.016(3) 0.016(3) 0.001(2) -0.004(2) -0.002(2)
C8 0.028(3) 0.007(3) 0.016(3) 0.002(2) -0.001(2) -0.002(2)
C44 0.034(3) 0.018(3) 0.024(3) 0.001(3) -0.008(3) 0.012(3)
C40 0.049(4) 0.017(3) 0.010(3) -0.006(2) 0.000(3) 0.001(3)
C41 0.031(3) 0.021(3) 0.019(3) 0.005(3) -0.012(3) -0.003(3)
C42 0.027(3) 0.022(3) 0.035(4) 0.009(3) 0.002(3) -0.001(3)
C43 0.037(3) 0.021(3) 0.019(3) 0.010(3) -0.001(3) 0.000(3)
C22 0.020(3) 0.012(3) 0.020(3) -0.002(2) -0.006(2) 0.004(2)
C23 0.020(3) 0.023(3) 0.010(3) 0.001(2) -0.003(2) -0.001(2)
C24 0.017(3) 0.025(3) 0.021(3) -0.005(3) -0.002(2) 0.002(2)
C25 0.021(3) 0.028(4) 0.031(4) -0.007(3) -0.010(3) 0.008(3)
C26 0.037(3) 0.016(3) 0.030(4) 0.003(3) -0.006(3) 0.008(3)
C27 0.027(3) 0.017(3) 0.026(4) 0.008(3) -0.007(3) 0.000(2)
C89 0.058(5) 0.096(8) 0.042(5) -0.028(5) -0.011(4) 0.052(5)
C39 0.019(3) 0.008(3) 0.011(3) 0.003(2) -0.004(2) -0.002(2)
C34 0.021(3) 0.019(3) 0.016(3) 0.002(2) -0.002(2) 0.000(2)
C35 0.029(3) 0.024(3) 0.016(3) 0.007(3) -0.007(3) -0.004(3)
C36 0.023(3) 0.023(3) 0.011(3) 0.001(2) -0.002(2) -0.004(2)
C37 0.024(3) 0.014(3) 0.021(3) -0.001(2) 0.001(2) 0.001(2)
C38 0.026(3) 0.014(3) 0.020(3) 0.007(2) 0.001(2) 0.001(2)
C93 0.048(4) 0.073(6) 0.024(4) 0.016(4) -0.002(3) 0.014(4)
C28 0.017(3) 0.014(3) 0.015(3) 0.004(2) -0.004(2) 0.001(2)
C33 0.029(3) 0.013(3) 0.013(3) 0.002(2) -0.002(2) 0.006(2)
C32 0.019(3) 0.019(3) 0.011(3) 0.000(2) 0.001(2) -0.002(2)
C31 0.021(3) 0.010(3) 0.014(3) 0.001(2) -0.005(2) 0.000(2)
C30 0.030(3) 0.014(3) 0.012(3) -0.003(2) 0.000(2) 0.008(2)
C29 0.019(3) 0.024(3) 0.015(3) 0.009(3) 0.004(2) 0.001(2)
C85 0.047(4) 0.020(3) 0.019(3) -0.005(3) 0.000(3) -0.008(3)
C117 0.032(3) 0.023(3) 0.016(3) 0.000(3) 0.005(3) 0.001(3)
C116 0.027(3) 0.033(4) 0.023(3) 0.000(3) 0.006(3) 0.003(3)
C104 0.026(3) 0.009(3) 0.011(3) 0.002(2) -0.003(2) 0.003(2)
C105 0.030(3) 0.014(3) 0.014(3) 0.000(2) -0.004(2) 0.003(2)
C101 0.022(3) 0.012(3) 0.017(3) 0.006(2) 0.004(2) 0.002(2)
C102 0.024(3) 0.013(3) 0.022(3) 0.008(2) -0.003(2) 0.001(2)
C103 0.026(3) 0.010(3) 0.022(3) 0.010(2) -0.004(2) -0.004(2)
C139 0.032(3) 0.013(3) 0.021(3) 0.002(2) -0.002(3) 0.008(2)
C140 0.043(4) 0.026(3) 0.011(3) 0.010(3) -0.002(3) 0.005(3)
C136 0.034(3) 0.018(3) 0.037(4) 0.008(3) 0.008(3) 0.003(3)
C137 0.021(3) 0.021(3) 0.044(4) 0.004(3) -0.012(3) -0.002(2)
C138 0.032(3) 0.013(3) 0.023(3) 0.002(3) -0.008(3) 0.000(2)
C130 0.023(3) 0.015(3) 0.014(3) 0.007(2) -0.001(2) 0.003(2)
C135 0.027(3) 0.013(3) 0.014(3) 0.004(2) 0.002(2) 0.003(2)
C134 0.026(3) 0.015(3) 0.015(3) 0.001(2) -0.007(2) 0.004(2)
C133 0.026(3) 0.021(3) 0.020(3) 0.014(3) 0.002(3) 0.010(2)
C132 0.038(3) 0.013(3) 0.020(3) 0.003(3) -0.005(3) 0.007(3)
C131 0.029(3) 0.017(3) 0.017(3) 0.002(2) -0.004(2) 0.005(2)
C189 0.033(3) 0.032(4) 0.028(4) -0.001(3) -0.011(3) 0.013(3)
C124 0.023(3) 0.011(3) 0.010(3) -0.001(2) -0.006(2) 0.000(2)
C125 0.025(3) 0.021(3) 0.014(3) 0.004(2) -0.002(2) 0.010(2)
C126 0.024(3) 0.024(3) 0.020(3) 0.002(3) 0.003(2) 0.009(2)
C127 0.027(3) 0.020(3) 0.009(3) 0.003(2) -0.004(2) 0.000(2)
C128 0.025(3) 0.018(3) 0.008(3) 0.000(2) -0.005(2) 0.007(2)
C129 0.022(3) 0.021(3) 0.016(3) 0.005(2) 0.004(2) 0.006(2)
C185 0.038(4) 0.039(4) 0.018(3) 0.003(3) 0.004(3) 0.010(3)
C118 0.026(3) 0.012(3) 0.019(3) 0.003(2) 0.003(2) 0.001(2)
C123 0.025(3) 0.021(3) 0.026(3) 0.011(3) -0.004(3) 0.003(2)
C122 0.018(3) 0.026(3) 0.038(4) 0.008(3) -0.001(3) 0.000(2)
C121 0.029(3) 0.013(3) 0.033(4) 0.001(3) 0.012(3) 0.001(2)
C120 0.029(3) 0.019(3) 0.025(3) 0.007(3) 0.000(3) -0.001(2)
C119 0.034(3) 0.021(3) 0.020(3) 0.008(3) 0.004(3) 0.003(3)
C181 0.040(4) 0.020(4) 0.056(5) -0.003(3) 0.010(4) -0.005(3)
Ir1 0.01789(12) 0.00919(12) 0.00960(12) 0.00257(9) -0.00272(8) 0.00205(8)
Ir97 0.01788(12) 0.00947(12) 0.00973(12) 0.00348(9) -0.00163(8) 0.00225(8)
O57 0.036(3) 0.039(3) 0.059(4) -0.002(3) 0.001(3) 0.025(2)
O67 0.037(3) 0.046(3) 0.012(2) 0.003(2) -0.0012(19) 0.006(2)
O62 0.025(2) 0.016(2) 0.018(2) -0.0031(17) 0.0009(17) -0.0016(16)
O163 0.032(2) 0.017(2) 0.030(3) 0.0042(19) -0.008(2) 0.0132(18)
O158 0.033(2) 0.034(3) 0.011(2) 0.0013(19) -0.0055(18) 0.0074(19)
O153 0.036(2) 0.017(2) 0.041(3) 0.003(2) 0.008(2) -0.0038(19)
P2 0.0172(6) 0.0113(7) 0.0100(7) 0.0036(5) -0.0012(5) 0.0026(5)
P98 0.0209(7) 0.0106(7) 0.0112(7) 0.0028(6) -0.0023(6) 0.0032(5)
S3 0.0191(6) 0.0161(7) 0.0118(7) 0.0008(6) -0.0031(5) 0.0036(5)
S4 0.0214(7) 0.0177(7) 0.0127(7) 0.0034(6) -0.0015(5) 0.0058(5)
S99 0.0199(6) 0.0173(7) 0.0125(7) 0.0018(6) -0.0015(5) 0.0038(5)
S100 0.0224(7) 0.0147(7) 0.0106(7) 0.0055(5) -0.0028(5) 0.0029(5)

loop_
_atom_type_symbol
_atom_type_description
_atom_type_scat_dispersion_real
_atom_type_scat_dispersion_imag
_atom_type_scat_source
C C 0.0033 0.0016 'International Tables Vol C Tables 4.2.6.8 and 6.1.1.4'
H H 0.0000 0.0000 'International Tables Vol C Tables 4.2.6.8 and 6.1.1.4'
B B 0.0013 0.0007 'International Tables Vol C Tables 4.2.6.8 and 6.1.1.4'
Ir Ir -1.4442 7.9887 'International Tables Vol C Tables 4.2.6.8 and 6.1.1.4'
O O 0.0106 0.0060 'International Tables Vol C Tables 4.2.6.8 and 6.1.1.4'
P P 0.1023 0.0942 'International Tables Vol C Tables 4.2.6.8 and 6.1.1.4'
S S 0.1246 0.1234 'International Tables Vol C Tables 4.2.6.8 and 6.1.1.4'

loop_
_geom_angle_atom_site_label_1
_geom_angle_atom_site_label_2
_geom_angle_atom_site_label_3
_geom_angle
C20 B19 C21 56.7(4)
C20 B19 B13 104.7(5)
C21 B19 B13 104.7(5)
C20 B19 B17 58.0(4)
C21 B19 B17 104.0(6)
B13 B19 B17 60.8(4)
C20 B19 B16 103.9(5)
C21 B19 B16 58.1(4)
B13 B19 B16 60.4(4)
B17 B19 B16 108.4(5)
C20 B19 H52 125.2
C21 B19 H52 125.1
B13 B19 H52 122.4
B17 B19 H52 122.1
B16 B19 H52 122.2
C21 B16 B19 59.4(4)
C21 B16 B13 104.8(5)
B19 B16 B13 59.3(4)
C21 B16 B11 105.4(5)
B19 B16 B11 108.9(5)
B13 B16 B11 61.1(4)
C21 B16 B15 58.2(4)
B19 B16 B15 108.4(5)
B13 B16 B15 108.9(5)
B11 B16 B15 60.7(4)
C21 B16 H49 124.7
B19 B16 H49 121.3
B13 B16 H49 122.2
B11 B16 H49 121.4
B15 B16 H49 121.2
C21 B15 B12 104.5(5)
C21 B15 B18 59.9(4)
B12 B15 B18 58.5(4)
C21 B15 B16 57.8(4)
B12 B15 B16 108.5(5)
B18 B15 B16 108.1(6)
C21 B15 B11 104.1(5)
B12 B15 B11 61.9(4)
B18 B15 B11 108.5(5)
B16 B15 B11 59.3(4)
C21 B15 H48 125.1
B12 B15 H48 122.1
B18 B15 H48 121.4
B16 B15 H48 121.8
B11 B15 H48 122.0
B12 B18 C20 105.0(5)
B12 B18 C21 104.4(5)
C20 B18 C21 56.1(4)
B12 B18 B14 61.2(4)
C20 B18 B14 58.2(4)
C21 B18 B14 103.6(6)
B12 B18 B15 60.1(4)
C20 B18 B15 103.6(5)
C21 B18 B15 58.1(4)
B14 B18 B15 108.3(5)
B12 B18 H51 122.3
C20 B18 H51 125.2
C21 B18 H51 125.6
B14 B18 H51 122.0
B15 B18 H51 122.4
C20 B14 B18 59.9(4)
C20 B14 B12 104.1(5)
B18 B14 B12 58.4(4)
C20 B14 B17 58.0(4)
B18 B14 B17 109.1(5)
B12 B14 B17 109.5(5)
C20 B14 B10 105.3(5)
B18 B14 B10 109.3(5)
B12 B14 B10 61.9(4)
B17 B14 B10 60.9(4)
C20 B14 H47 125.1
B18 B14 H47 121.1
B12 B14 H47 122.3
B17 B14 H47 120.8
B10 B14 H47 121.0
B18 B12 B15 61.4(4)
B18 B12 B14 60.5(4)
B15 B12 B14 108.7(5)
B18 B12 B11 109.7(5)
B15 B12 B11 60.6(4)
B14 B12 B11 107.1(5)
B18 B12 B10 109.2(5)
B15 B12 B10 108.4(5)
B14 B12 B10 59.7(4)
B11 B12 B10 59.2(4)
B18 B12 H45 120.2
B15 B12 H45 120.8
B14 B12 H45 122.1
B11 B12 H45 121.8
B10 B12 H45 121.8
B16 B11 B13 59.1(4)
B16 B11 B15 60.0(4)
B13 B11 B15 106.8(5)
B16 B11 B10 107.6(5)
B13 B11 B10 60.4(4)
B15 B11 B10 107.0(5)
B16 B11 B12 105.5(5)
B13 B11 B12 107.0(5)
B15 B11 B12 57.5(4)
B10 B11 B12 60.5(4)
B16 B11 S3 125.9(5)
B13 B11 S3 120.1(4)
B15 B11 S3 126.9(4)
B10 B11 S3 116.7(4)
B12 B11 S3 122.4(4)
B19 B13 B16 60.3(4)
B19 B13 B17 60.1(4)
B16 B13 B17 107.7(5)
B19 B13 B11 108.8(5)
B16 B13 B11 59.9(4)
B17 B13 B11 108.1(5)
B19 B13 B10 108.9(5)
B16 B13 B10 107.9(5)
B17 B13 B10 60.3(4)
B11 B13 B10 60.0(4)
B19 B13 H46 121.0
B16 B13 H46 122.0
B17 B13 H46 121.8
B11 B13 H46 121.6
B10 B13 H46 121.4
C20 B17 B19 59.2(4)
C20 B17 B14 58.6(4)
B19 B17 B14 108.4(6)
C20 B17 B13 104.3(5)
B19 B17 B13 59.1(4)
B14 B17 B13 108.3(5)
C20 B17 B10 105.2(5)
B19 B17 B10 108.6(5)
B14 B17 B10 60.2(4)
B13 B17 B10 60.9(4)
C20 B17 H50 124.7
B19 B17 H50 121.4
B14 B17 H50 121.3
B13 B17 H50 122.6
B10 B17 H50 121.7
B14 B10 B17 58.9(4)
B14 B10 B11 106.9(5)
B17 B10 B11 106.6(5)
B14 B10 B13 105.7(5)
B17 B10 B13 58.8(4)
B11 B10 B13 59.7(4)
B14 B10 S4 126.9(5)
B17 B10 S4 126.4(5)
B11 B10 S4 117.3(4)
B13 B10 S4 121.0(4)
B14 B10 B12 58.4(4)
B17 B10 B12 105.2(5)
B11 B10 B12 60.3(4)
B13 B10 B12 106.3(5)
S4 B10 B12 122.2(4)
C116 B115 C117 56.9(4)
C116 B115 B109 103.8(5)
C117 B115 B109 103.8(5)
C116 B115 B113 103.6(5)
C117 B115 B113 57.8(4)
B109 B115 B113 60.2(4)
C116 B115 B112 58.0(4)
C117 B115 B112 103.4(5)
B109 B115 B112 59.3(4)
B113 B115 B112 106.8(5)
C116 B115 H148 125.1
C117 B115 H148 125.3
B109 B115 H148 123.3
B113 B115 H148 122.7
B112 B115 H148 123.0
C117 B113 B109 104.1(5)
C117 B113 B115 59.5(4)
B109 B113 B115 58.8(4)
C117 B113 B111 58.7(4)
B109 B113 B111 108.7(5)
B115 B113 B111 109.1(5)
C117 B113 B107 104.5(5)
B109 B113 B107 61.2(4)
B115 B113 B107 108.5(5)
B111 B113 B107 59.9(4)
C117 B113 H146 125.0
B109 B113 H146 122.5
B115 B113 H146 121.1
B111 B113 H146 120.9
B107 B113 H146 122.0
C117 B111 B107 104.2(5)
C117 B111 B114 59.7(4)
B107 B111 B114 108.0(5)
C117 B111 B113 58.0(4)
B107 B111 B113 60.1(4)
B114 B111 B113 108.5(5)
C117 B111 B108 104.3(5)
B107 B111 B108 60.8(4)
B114 B111 B108 58.8(4)
B113 B111 B108 108.5(5)
C117 B111 H144 125.1
B107 B111 H144 122.2
B114 B111 H144 121.4
B113 B111 H144 121.2
B108 B111 H144 122.5
C117 B114 B108 104.4(5)
C117 B114 C116 55.8(4)
B108 B114 C116 103.9(5)
C117 B114 B110 102.3(5)
B108 B114 B110 60.2(4)
C116 B114 B110 57.3(4)
C117 B114 B111 58.0(4)
B108 B114 B111 60.6(4)
C116 B114 B111 102.8(5)
B110 B114 B111 107.3(5)
C117 B114 H147 125.7
B108 B114 H147 122.4
C116 B114 H147 126.0
B110 B114 H147 123.1
B111 B114 H147 122.5
C116 B110 B112 58.9(4)
C116 B110 B108 105.6(5)
B112 B110 B108 109.5(5)
C116 B110 B114 60.7(4)
B112 B110 B114 110.3(5)
B108 B110 B114 59.0(4)
C116 B110 B106 105.5(5)
B112 B110 B106 60.2(4)
B108 B110 B106 61.5(4)
B114 B110 B106 109.4(5)
C116 B110 H143 124.0
B112 B110 H143 120.5
B108 B110 H143 121.9
B114 B110 H143 120.3
B106 B110 H143 121.6
B114 B108 B110 60.7(4)
B114 B108 B111 60.6(4)
B110 B108 B111 107.6(5)
B114 B108 B107 108.4(5)
B110 B108 B107 106.3(5)
B111 B108 B107 59.5(4)
B114 B108 B106 109.5(5)
B110 B108 B106 59.9(4)
B111 B108 B106 107.4(5)
B107 B108 B106 59.0(4)
B114 B108 H141 120.3
B110 B108 H141 122.3
B111 B108 H141 122.0
B107 B108 H141 122.8
B106 B108 H141 121.7
B111 B107 B106 109.1(5)
B111 B107 B113 60.0(4)
B106 B107 B113 108.4(5)
B111 B107 B108 59.6(4)
B106 B107 B108 61.0(4)
B113 B107 B108 107.5(5)
B111 B107 B109 106.9(5)
B106 B107 B109 60.4(4)
B113 B107 B109 58.8(4)
B108 B107 B109 107.6(5)
B111 B107 S100 124.7(4)
B106 B107 S100 117.2(4)
B113 B107 S100 124.6(4)
B108 B107 S100 121.1(4)
B109 B107 S100 121.2(4)
B115 B109 B112 61.9(4)
B115 B109 B113 61.1(4)
B112 B109 B113 109.5(5)
B115 B109 B106 110.5(5)
B112 B109 B106 60.1(4)
B113 B109 B106 108.4(5)
B115 B109 B107 109.4(5)
B112 B109 B107 107.5(5)
B113 B109 B107 60.0(4)
B106 B109 B107 59.2(4)
B115 B109 H142 119.5
B112 B109 H142 121.1
B113 B109 H142 121.1
B106 B109 H142 121.4
B107 B109 H142 122.3
C116 B112 B109 103.7(5)
C116 B112 B110 58.7(4)
B109 B112 B110 108.9(5)
C116 B112 B106 106.0(5)
B109 B112 B106 61.6(4)
B110 B112 B106 61.0(4)
C116 B112 B115 58.4(4)
B109 B112 B115 58.8(4)
B110 B112 B115 108.1(5)
B106 B112 B115 109.3(5)
C116 B112 H145 125.1
B109 B112 H145 122.5
B110 B112 H145 120.9
B106 B112 H145 120.6
B115 B112 H145 121.8
B112 B106 B107 107.0(5)
B112 B106 B110 58.8(4)
B107 B106 B110 106.1(5)
B112 B106 B109 58.3(4)
B107 B106 B109 60.4(4)
B110 B106 B109 104.7(5)
B112 B106 B108 106.1(5)
B107 B106 B108 60.0(4)
B110 B106 B108 58.6(4)
B109 B106 B108 106.9(5)
B112 B106 S99 125.7(5)
B107 B106 S99 117.2(4)
B110 B106 S99 128.3(5)
B109 B106 S99 120.3(5)
B108 B106 S99 122.2(4)
C20 C21 B16 111.0(6)
C20 C21 B15 111.3(5)
B16 C21 B15 63.9(4)
C20 C21 B19 61.3(5)
B16 C21 B19 62.5(4)
B15 C21 B19 115.5(5)
C20 C21 B18 61.7(4)
B16 C21 B18 114.9(5)
B15 C21 B18 62.1(4)
B19 C21 B18 114.8(6)
C20 C21 H54 121.3
B16 C21 H54 118.1
B15 C21 H54 117.9
B19 C21 H54 117.3
B18 C21 H54 117.6
C21 C20 B17 112.1(5)
C21 C20 B14 111.4(5)
B17 C20 B14 63.3(4)
C21 C20 B19 62.0(5)
B17 C20 B19 62.9(5)
B14 C20 B19 115.3(5)
C21 C20 B18 62.2(4)
B17 C20 B18 115.2(5)
B14 C20 B18 61.9(4)
B19 C20 B18 115.9(5)
C21 C20 H53 120.4
B17 C20 H53 117.9
B14 C20 H53 118.6
B19 C20 H53 116.8
B18 C20 H53 117.1
C8 C9 C5 107.5(5)
C8 C9 C44 126.6(6)
C5 C9 C44 125.7(6)
C8 C9 Ir1 72.3(3)
C5 C9 Ir1 67.9(3)
C44 C9 Ir1 128.1(4)
C6 C5 C9 107.8(5)
C6 C5 C40 126.8(5)
C9 C5 C40 124.2(5)
C6 C5 Ir1 71.6(3)
C9 C5 Ir1 74.3(3)
C40 C5 Ir1 129.6(4)
C7 C6 C5 108.3(5)
C7 C6 C41 126.4(5)
C5 C6 C41 125.0(6)
C7 C6 Ir1 71.3(3)
C5 C6 Ir1 70.4(3)
C41 C6 Ir1 128.6(4)
C6 C7 C8 107.7(5)
C6 C7 C42 128.5(5)
C8 C7 C42 122.2(6)
C6 C7 Ir1 71.2(3)
C8 C7 Ir1 74.2(3)
C42 C7 Ir1 131.3(4)
C9 C8 C7 108.4(5)
C9 C8 C43 127.5(5)
C7 C8 C43 124.0(5)
C9 C8 Ir1 71.4(3)
C7 C8 Ir1 68.3(3)
C43 C8 Ir1 127.8(4)
C9 C44 H83D 109.5
C9 C44 H82E 109.5
H83D C44 H82E 109.5
C9 C44 H84F 109.5
H83D C44 H84F 109.5
H82E C44 H84F 109.5
C5 C40 H72D 109.5
C5 C40 H71E 109.5
H72D C40 H71E 109.5
C5 C40 H70F 109.5
H72D C40 H70F 109.5
H71E C40 H70F 109.5
C6 C41 H74D 109.5
C6 C41 H73E 109.5
H74D C41 H73E 109.5
C6 C41 H75F 109.5
H74D C41 H75F 109.5
H73E C41 H75F 109.5
C7 C42 H76D 109.5
C7 C42 H78E 109.5
H76D C42 H78E 109.5
C7 C42 H77F 109.5
H76D C42 H77F 109.5
H78E C42 H77F 109.5
C8 C43 H79D 109.5
C8 C43 H81E 109.5
H79D C43 H81E 109.5
C8 C43 H80F 109.5
H79D C43 H80F 109.5
H81E C43 H80F 109.5
C23 C22 C27 118.1(5)
C23 C22 P2 120.3(5)
C27 C22 P2 121.0(5)
C22 C23 C24 121.8(6)
C22 C23 H55 119.1
C24 C23 H55 119.1
C23 C24 C25 118.4(6)
C23 C24 H56 120.8
C25 C24 H56 120.8
O57 C25 C26 118.0(6)
O57 C25 C24 122.0(6)
C26 C25 C24 119.9(6)
C27 C26 C25 120.4(6)
C27 C26 H58 119.8
C25 C26 H58 119.8
C26 C27 C22 121.4(6)
C26 C27 H59 119.3
C22 C27 H59 119.3
O57 C89 H90D 109.5
O57 C89 H92E 109.5
H90D C89 H92E 109.5
O57 C89 H91F 109.5
H90D C89 H91F 109.5
H92E C89 H91F 109.5
C38 C39 C34 118.5(5)
C38 C39 P2 119.9(4)
C34 C39 P2 121.5(4)
C35 C34 C39 120.4(5)
C35 C34 H65 119.8
C39 C34 H65 119.8
C34 C35 C36 119.5(5)
C34 C35 H66 120.2
C36 C35 H66 120.2
O67 C36 C37 116.7(5)
O67 C36 C35 124.0(5)
C37 C36 C35 119.3(5)
C38 C37 C36 120.0(5)
C38 C37 H68 120.0
C36 C37 H68 120.0
C39 C38 C37 122.1(5)
C39 C38 H69 118.9
C37 C38 H69 118.9
O67 C93 H94D 109.5
O67 C93 H96E 109.5
H94D C93 H96E 109.5
O67 C93 H95F 109.5
H94D C93 H95F 109.5
H96E C93 H95F 109.5
C33 C28 C29 118.1(5)
C33 C28 P2 123.4(4)
C29 C28 P2 118.5(4)
C32 C33 C28 120.6(5)
C32 C33 H64 119.7
C28 C33 H64 119.7
C33 C32 C31 120.8(5)
C33 C32 H63 119.6
C31 C32 H63 119.6
O62 C31 C32 116.6(5)
O62 C31 C30 124.2(5)
C32 C31 C30 119.2(5)
C29 C30 C31 119.2(5)
C29 C30 H61 120.4
C31 C30 H61 120.4
C30 C29 C28 122.1(5)
C30 C29 H60 119.0
C28 C29 H60 119.0
O62 C85 H88D 109.5
O62 C85 H87E 109.5
H88D C85 H87E 109.5
O62 C85 H86F 109.5
H88D C85 H86F 109.5
H87E C85 H86F 109.5
C116 C117 B113 110.8(5)
C116 C117 B111 111.8(5)
B113 C117 B111 63.3(4)
C116 C117 B115 60.9(4)
B113 C117 B115 62.7(4)
B111 C117 B115 115.5(5)
C116 C117 B114 62.7(4)
B113 C117 B114 115.0(5)
B111 C117 B114 62.3(4)
B115 C117 B114 115.7(5)
C116 C117 H150 121.0
B113 C117 H150 118.5
B111 C117 H150 118.0
B115 C117 H150 117.2
B114 C117 H150 116.8
C117 C116 B110 110.7(5)
C117 C116 B112 111.9(5)
B110 C116 B112 62.3(4)
C117 C116 B115 62.2(4)
B110 C116 B115 115.4(5)
B112 C116 B115 63.6(4)
C117 C116 B114 61.5(4)
B110 C116 B114 62.1(4)
B112 C116 B114 114.3(5)
B115 C116 B114 115.8(5)
C117 C116 H149 120.8
B110 C116 H149 119.0
B112 C116 H149 118.3
B115 C116 H149 116.2
B114 C116 H149 117.6
C103 C104 C105 107.6(5)
C103 C104 C139 128.5(5)
C105 C104 C139 123.9(5)
C103 C104 Ir97 71.5(3)
C105 C104 Ir97 68.1(3)
C139 C104 Ir97 126.7(4)
C101 C105 C104 107.6(5)
C101 C105 C140 126.9(5)
C104 C105 C140 124.2(5)
C101 C105 Ir97 71.8(3)
C104 C105 Ir97 74.1(3)
C140 C105 Ir97 129.7(4)
C105 C101 C102 107.8(5)
C105 C101 C136 125.4(6)
C102 C101 C136 126.5(5)
C105 C101 Ir97 70.6(3)
C102 C101 Ir97 71.0(3)
C136 C101 Ir97 129.2(4)
C103 C102 C101 108.0(5)
C103 C102 C137 123.8(6)
C101 C102 C137 126.7(6)
C103 C102 Ir97 73.7(3)
C101 C102 Ir97 71.3(3)
C137 C102 Ir97 131.7(4)
C104 C103 C102 108.8(5)
C104 C103 C138 127.3(5)
C102 C103 C138 123.8(5)
C104 C103 Ir97 72.5(3)
C102 C103 Ir97 69.3(3)
C138 C103 Ir97 126.9(4)
C104 C139 H175 109.5
C104 C139 H176 109.5
H175 C139 H176 109.5
C104 C139 H177 109.5
H175 C139 H177 109.5
H176 C139 H177 109.5
C105 C140 H179 109.5
C105 C140 H180 109.5
H179 C140 H180 109.5
C105 C140 H178 109.5
H179 C140 H178 109.5
H180 C140 H178 109.5
C101 C136 H168 109.5
C101 C136 H167 109.5
H168 C136 H167 109.5
C101 C136 H166 109.5
H168 C136 H166 109.5
H167 C136 H166 109.5
C102 C137 H170 109.5
C102 C137 H169 109.5
H170 C137 H169 109.5
C102 C137 H171 109.5
H170 C137 H171 109.5
H169 C137 H171 109.5
C103 C138 H172 109.5
C103 C138 H173 109.5
H172 C138 H173 109.5
C103 C138 H174 109.5
H172 C138 H174 109.5
H173 C138 H174 109.5
C135 C130 C131 118.2(5)
C135 C130 P98 119.8(4)
C131 C130 P98 121.6(4)
C130 C135 C134 121.2(5)
C130 C135 H165 119.4
C134 C135 H165 119.4
C133 C134 C135 119.7(5)
C133 C134 H164 120.1
C135 C134 H164 120.1
C134 C133 O163 124.2(6)
C134 C133 C132 120.3(5)
O163 C133 C132 115.5(5)
C131 C132 C133 119.9(6)
C131 C132 H162 120.1
C133 C132 H162 120.1
C132 C131 C130 120.7(6)
C132 C131 H161 119.7
C130 C131 H161 119.7
O163 C189 H190 109.5
O163 C189 H192 109.5
H190 C189 H192 109.5
O163 C189 H191 109.5
H190 C189 H191 109.5
H192 C189 H191 109.5
C125 C124 C129 117.2(5)
C125 C124 P98 124.5(4)
C129 C124 P98 118.3(4)
C126 C125 C124 122.2(5)
C126 C125 H156 118.9
C124 C125 H156 118.9
C127 C126 C125 120.1(5)
C127 C126 H157 119.9
C125 C126 H157 119.9
O158 C127 C126 125.4(5)
O158 C127 C128 116.0(5)
C126 C127 C128 118.6(5)
C129 C128 C127 120.3(5)
C129 C128 H159 119.8
C127 C128 H159 119.8
C128 C129 C124 121.5(5)
C128 C129 H160 119.2
C124 C129 H160 119.2
O158 C185 H187 109.5
O158 C185 H186 109.5
H187 C185 H186 109.5
O158 C185 H188 109.5
H187 C185 H188 109.5
H186 C185 H188 109.5
C123 C118 C119 118.0(6)
C123 C118 P98 123.0(5)
C119 C118 P98 118.9(5)
C118 C123 C122 121.5(6)
C118 C123 H155 119.2
C122 C123 H155 119.2
C121 C122 C123 119.9(6)
C121 C122 H154 120.1
C123 C122 H154 120.1
O153 C121 C122 124.6(6)
O153 C121 C120 115.9(6)
C122 C121 C120 119.5(6)
C119 C120 C121 120.3(6)
C119 C120 H152 119.9
C121 C120 H152 119.9
C120 C119 C118 120.7(6)
C120 C119 H151 119.6
C118 C119 H151 119.6
O153 C181 H182 109.5
O153 C181 H184 109.5
H182 C181 H184 109.5
O153 C181 H183 109.5
H182 C181 H183 109.5
H184 C181 H183 109.5
C5 Ir1 C6 38.0(2)
C5 Ir1 C7 63.4(2)
C6 Ir1 C7 37.5(2)
C5 Ir1 P2 111.32(16)
C6 Ir1 P2 97.26(16)
C7 Ir1 P2 117.20(16)
C5 Ir1 C9 37.8(2)
C6 Ir1 C9 62.5(2)
C7 Ir1 C9 62.4(2)
P2 Ir1 C9 148.27(16)
C5 Ir1 C8 62.1(2)
C6 Ir1 C8 61.9(2)
C7 Ir1 C8 37.5(2)
P2 Ir1 C8 154.65(15)
C9 Ir1 C8 36.2(2)
C5 Ir1 S4 98.33(16)
C6 Ir1 S4 134.70(16)
C7 Ir1 S4 152.19(16)
P2 Ir1 S4 88.29(5)
C9 Ir1 S4 90.19(16)
C8 Ir1 S4 116.44(15)
C5 Ir1 S3 155.22(17)
C6 Ir1 S3 131.64(16)
C7 Ir1 S3 97.30(15)
P2 Ir1 S3 90.93(5)
C9 Ir1 S3 120.79(16)
C8 Ir1 S3 93.10(15)
S4 Ir1 S3 92.92(5)
C105 Ir97 C102 63.0(2)
C105 Ir97 C101 37.6(2)
C102 Ir97 C101 37.7(2)
C105 Ir97 P98 112.14(15)
C102 Ir97 P98 117.68(16)
C101 Ir97 P98 97.87(15)
C105 Ir97 C103 62.2(2)
C102 Ir97 C103 37.0(2)
C101 Ir97 C103 62.0(2)
P98 Ir97 C103 154.72(16)
C105 Ir97 C104 37.8(2)
C102 Ir97 C104 61.6(2)
C101 Ir97 C104 62.1(2)
P98 Ir97 C104 149.27(15)
C103 Ir97 C104 36.0(2)
C105 Ir97 S100 154.94(15)
C102 Ir97 S100 97.02(17)
C101 Ir97 S100 131.51(15)
P98 Ir97 S100 90.10(5)
C103 Ir97 S100 92.75(16)
C104 Ir97 S100 120.61(15)
C105 Ir97 S99 99.35(16)
C102 Ir97 S99 151.99(15)
C101 Ir97 S99 135.37(15)
P98 Ir97 S99 88.53(5)
C103 Ir97 S99 116.42(15)
C104 Ir97 S99 90.91(15)
S100 Ir97 S99 92.34(5)
C25 O57 C89 118.2(6)
C36 O67 C93 118.9(5)
C31 O62 C85 116.7(5)
C133 O163 C189 117.3(5)
C127 O158 C185 115.8(5)
C121 O153 C181 117.6(6)
C22 P2 C28 98.1(3)
C22 P2 C39 105.4(3)
C28 P2 C39 104.4(3)
C22 P2 Ir1 116.1(2)
C28 P2 Ir1 119.45(19)
C39 P2 Ir1 111.62(18)
C130 P98 C124 106.1(3)
C130 P98 C118 98.5(3)
C124 P98 C118 103.4(3)
C130 P98 Ir97 114.5(2)
C124 P98 Ir97 111.20(19)
C118 P98 Ir97 121.37(19)
B11 S3 Ir1 104.1(2)
B10 S4 Ir1 104.6(2)
B106 S99 Ir97 103.8(2)
B107 S100 Ir97 103.4(2)

loop_
_geom_bond_atom_site_label_1
_geom_bond_atom_site_label_2
_geom_bond_distance
B19 C20 1.700(11)
B19 C21 1.712(11)
B19 B13 1.744(10)
B19 B17 1.761(11)
B19 B16 1.763(11)
B19 H52 1.1000
B16 C21 1.689(10)
B16 B13 1.764(10)
B16 B11 1.779(10)
B16 B15 1.791(11)
B16 H49 1.1000
B15 C21 1.696(10)
B15 B12 1.745(11)
B15 B18 1.766(10)
B15 B11 1.803(10)
B15 H48 1.1000
B18 B12 1.716(10)
B18 C20 1.719(11)
B18 C21 1.728(11)
B18 B14 1.753(11)
B18 H51 1.1000
B14 C20 1.689(9)
B14 B12 1.766(10)
B14 B17 1.767(11)
B14 B10 1.790(9)
B14 H47 1.1000
B12 B11 1.826(10)
B12 B10 1.829(10)
B12 H45 1.1000
B11 B13 1.800(9)
B11 B10 1.805(10)
B11 S3 1.849(6)
B13 B17 1.774(10)
B13 B10 1.812(10)
B13 H46 1.1000
B17 C20 1.678(10)
B17 B10 1.802(9)
B17 H50 1.1000
B10 S4 1.829(7)
B115 C116 1.702(10)
B115 C117 1.724(10)
B115 B109 1.737(9)
B115 B113 1.778(10)
B115 B112 1.790(10)
B115 H148 1.1000
B113 C117 1.692(9)
B113 B109 1.763(10)
B113 B111 1.781(10)
B113 B107 1.783(9)
B113 H146 1.1000
B111 C117 1.704(9)
B111 B107 1.779(10)
B111 B114 1.779(11)
B111 B108 1.781(10)
B111 H144 1.1000
B114 C117 1.734(10)
B114 B108 1.747(10)
B114 C116 1.754(11)
B114 B110 1.777(11)
B114 H147 1.1000
B110 C116 1.692(9)
B110 B112 1.753(10)
B110 B108 1.768(10)
B110 B106 1.793(10)
B110 H143 1.1000
B108 B107 1.802(10)
B108 B106 1.820(10)
B108 H141 1.1000
B107 B106 1.783(9)
B107 B109 1.804(9)
B107 S100 1.853(7)
B109 B112 1.745(10)
B109 B106 1.804(10)
B109 H142 1.1000
B112 C116 1.696(10)
B112 B106 1.778(9)
B112 H145 1.1000
B106 S99 1.834(7)
C21 C20 1.621(10)
C21 H54 1.1000
C20 H53 1.1000
C9 C8 1.424(8)
C9 C5 1.453(8)
C9 C44 1.486(8)
C9 Ir1 2.285(6)
C5 C6 1.438(8)
C5 C40 1.507(8)
C5 Ir1 2.199(6)
C6 C7 1.425(8)
C6 C41 1.489(8)
C6 Ir1 2.216(6)
C7 C8 1.451(8)
C7 C42 1.503(8)
C7 Ir1 2.218(6)
C8 C43 1.503(8)
C8 Ir1 2.297(6)
C44 H83D 0.9600
C44 H82E 0.9600
C44 H84F 0.9600
C40 H72D 0.9600
C40 H71E 0.9600
C40 H70F 0.9600
C41 H74D 0.9600
C41 H73E 0.9600
C41 H75F 0.9600
C42 H76D 0.9600
C42 H78E 0.9600
C42 H77F 0.9600
C43 H79D 0.9600
C43 H81E 0.9600
C43 H80F 0.9600
C22 C23 1.365(9)
C22 C27 1.399(8)
C22 P2 1.827(5)
C23 C24 1.396(8)
C23 H55 0.9300
C24 C25 1.404(10)
C24 H56 0.9300
C25 O57 1.370(7)
C25 C26 1.370(10)
C26 C27 1.362(9)
C26 H58 0.9300
C27 H59 0.9300
C89 O57 1.421(11)
C89 H90D 0.9600
C89 H92E 0.9600
C89 H91F 0.9600
C39 C38 1.375(8)
C39 C34 1.404(8)
C39 P2 1.839(6)
C34 C35 1.403(8)
C34 H65 0.9300
C35 C36 1.409(8)
C35 H66 0.9300
C36 O67 1.355(7)
C36 C37 1.390(8)
C37 C38 1.381(8)
C37 H68 0.9300
C38 H69 0.9300
C93 O67 1.430(9)
C93 H94D 0.9600
C93 H96E 0.9600
C93 H95F 0.9600
C28 C33 1.391(8)
C28 C29 1.398(8)
C28 P2 1.829(6)
C33 C32 1.385(8)
C33 H64 0.9300
C32 C31 1.395(8)
C32 H63 0.9300
C31 O62 1.358(7)
C31 C30 1.400(8)
C30 C29 1.380(8)
C30 H61 0.9300
C29 H60 0.9300
C85 O62 1.429(7)
C85 H88D 0.9600
C85 H87E 0.9600
C85 H86F 0.9600
C117 C116 1.632(9)
C117 H150 1.1000
C116 H149 1.1000
C104 C103 1.410(8)
C104 C105 1.458(8)
C104 C139 1.486(8)
C104 Ir97 2.287(6)
C105 C101 1.426(8)
C105 C140 1.503(8)
C105 Ir97 2.206(6)
C101 C102 1.436(8)
C101 C136 1.506(8)
C101 Ir97 2.222(6)
C102 C103 1.428(8)
C102 C137 1.492(8)
C102 Ir97 2.217(6)
C103 C138 1.491(8)
C103 Ir97 2.275(6)
C139 H175 0.9600
C139 H176 0.9600
C139 H177 0.9600
C140 H179 0.9600
C140 H180 0.9600
C140 H178 0.9600
C136 H168 0.9600
C136 H167 0.9600
C136 H166 0.9600
C137 H170 0.9600
C137 H169 0.9600
C137 H171 0.9600
C138 H172 0.9600
C138 H173 0.9600
C138 H174 0.9600
C130 C135 1.376(8)
C130 C131 1.411(8)
C130 P98 1.824(6)
C135 C134 1.394(8)
C135 H165 0.9300
C134 C133 1.370(8)
C134 H164 0.9300
C133 O163 1.379(7)
C133 C132 1.390(9)
C132 C131 1.375(8)
C132 H162 0.9300
C131 H161 0.9300
C189 O163 1.424(7)
C189 H190 0.9600
C189 H192 0.9600
C189 H191 0.9600
C124 C125 1.388(8)
C124 C129 1.406(8)
C124 P98 1.828(6)
C125 C126 1.383(8)
C125 H156 0.9300
C126 C127 1.380(8)
C126 H157 0.9300
C127 O158 1.367(7)
C127 C128 1.419(8)
C128 C129 1.363(8)
C128 H159 0.9300
C129 H160 0.9300
C185 O158 1.404(8)
C185 H187 0.9600
C185 H186 0.9600
C185 H188 0.9600
C118 C123 1.378(9)
C118 C119 1.410(9)
C118 P98 1.829(6)
C123 C122 1.397(9)
C123 H155 0.9300
C122 C121 1.373(10)
C122 H154 0.9300
C121 O153 1.360(8)
C121 C120 1.405(9)
C120 C119 1.373(9)
C120 H152 0.9300
C119 H151 0.9300
C181 O153 1.428(9)
C181 H182 0.9600
C181 H184 0.9600
C181 H183 0.9600
Ir1 P2 2.2718(14)
Ir1 S4 2.3928(14)
Ir1 S3 2.4029(14)
Ir97 P98 2.2709(14)
Ir97 S100 2.3968(14)
Ir97 S99 2.4094(14)

loop_
_geom_torsion_atom_site_label_1
_geom_torsion_atom_site_label_2
_geom_torsion_atom_site_label_3
_geom_torsion_atom_site_label_4
_geom_torsion
C20 B19 B16 C21 35.0(5)
B13 B19 B16 C21 134.2(6)
B17 B19 B16 C21 95.4(6)
C20 B19 B16 B13 -99.2(5)
C21 B19 B16 B13 -134.2(6)
B17 B19 B16 B13 -38.8(5)
C20 B19 B16 B11 -62.2(6)
C21 B19 B16 B11 -97.2(6)
B13 B19 B16 B11 37.0(5)
B17 B19 B16 B11 -1.8(7)
C20 B19 B16 B15 2.2(6)
C21 B19 B16 B15 -32.8(5)
B13 B19 B16 B15 101.5(6)
B17 B19 B16 B15 62.6(7)
B19 B16 B15 C21 33.2(5)
B13 B16 B15 C21 96.1(6)
B11 B16 B15 C21 135.0(5)
C21 B16 B15 B12 -95.8(5)
B19 B16 B15 B12 -62.6(6)
B13 B16 B15 B12 0.3(6)
B11 B16 B15 B12 39.2(5)
C21 B16 B15 B18 -33.9(5)
B19 B16 B15 B18 -0.6(7)
B13 B16 B15 B18 62.3(6)
B11 B16 B15 B18 101.1(6)
C21 B16 B15 B11 -135.0(5)
B19 B16 B15 B11 -101.8(5)
B13 B16 B15 B11 -38.9(5)
C21 B15 B18 B12 -134.0(6)
B16 B15 B18 B12 -100.9(6)
B11 B15 B18 B12 -38.1(5)
C21 B15 B18 C20 -34.3(5)
B12 B15 B18 C20 99.7(5)
B16 B15 B18 C20 -1.2(7)
B11 B15 B18 C20 61.6(6)
B12 B15 B18 C21 134.0(6)
B16 B15 B18 C21 33.1(5)
B11 B15 B18 C21 95.9(6)
C21 B15 B18 B14 -94.9(6)
B12 B15 B18 B14 39.2(5)
B16 B15 B18 B14 -61.8(7)
B11 B15 B18 B14 1.0(7)
B12 B18 B14 C20 133.6(5)
C21 B18 B14 C20 34.5(4)
B15 B18 B14 C20 94.9(6)
C20 B18 B14 B12 -133.6(5)
C21 B18 B14 B12 -99.1(5)
B15 B18 B14 B12 -38.7(5)
B12 B18 B14 B17 101.6(5)
C20 B18 B14 B17 -32.0(5)
C21 B18 B14 B17 2.5(6)
B15 B18 B14 B17 62.9(7)
B12 B18 B14 B10 36.7(5)
C20 B18 B14 B10 -96.8(6)
C21 B18 B14 B10 -62.4(6)
B15 B18 B14 B10 -1.9(7)
C20 B18 B12 B15 -97.2(6)
C21 B18 B12 B15 -39.0(5)
B14 B18 B12 B15 -136.8(6)
C20 B18 B12 B14 39.6(5)
C21 B18 B12 B14 97.8(6)
B15 B18 B12 B14 136.8(6)
C20 B18 B12 B11 -59.3(6)
C21 B18 B12 B11 -1.2(7)
B14 B18 B12 B11 -98.9(5)
B15 B18 B12 B11 37.9(5)
C20 B18 B12 B10 3.8(7)
C21 B18 B12 B10 62.0(6)
B14 B18 B12 B10 -35.8(5)
B15 B18 B12 B10 101.1(6)
C21 B15 B12 B18 40.0(5)
B16 B15 B12 B18 100.4(6)
B11 B15 B12 B18 138.4(5)
C21 B15 B12 B14 1.0(7)
B18 B15 B12 B14 -38.9(5)
B16 B15 B12 B14 61.5(6)
B11 B15 B12 B14 99.5(5)
C21 B15 B12 B11 -98.5(5)
B18 B15 B12 B11 -138.4(5)
B16 B15 B12 B11 -38.0(4)
C21 B15 B12 B10 -62.3(6)
B18 B15 B12 B10 -102.2(5)
B16 B15 B12 B10 -1.8(6)
B11 B15 B12 B10 36.2(4)
C20 B14 B12 B18 -40.3(5)
B17 B14 B12 B18 -100.9(6)
B10 B14 B12 B18 -140.2(6)
C20 B14 B12 B15 -0.9(7)
B18 B14 B12 B15 39.3(5)
B17 B14 B12 B15 -61.6(6)
B10 B14 B12 B15 -100.9(5)
C20 B14 B12 B11 63.1(6)
B18 B14 B12 B11 103.3(6)
B17 B14 B12 B11 2.4(6)
B10 B14 B12 B11 -36.9(4)
C20 B14 B12 B10 100.0(5)
B18 B14 B12 B10 140.2(6)
B17 B14 B12 B10 39.3(5)
C21 B16 B11 B13 -98.7(6)
B19 B16 B11 B13 -36.3(5)
B15 B16 B11 B13 -137.3(5)
C21 B16 B11 B15 38.6(5)
B19 B16 B11 B15 101.0(6)
B13 B16 B11 B15 137.3(5)
C21 B16 B11 B10 -61.2(6)
B19 B16 B11 B10 1.1(7)
B13 B16 B11 B10 37.4(5)
B15 B16 B11 B10 -99.8(5)
C21 B16 B11 B12 2.1(6)
B19 B16 B11 B12 64.5(6)
B13 B16 B11 B12 100.8(5)
B15 B16 B11 B12 -36.5(5)
C21 B16 B11 S3 154.6(5)
B19 B16 B11 S3 -143.0(5)
B13 B16 B11 S3 -106.8(6)
B15 B16 B11 S3 116.0(6)
C21 B15 B11 B16 -38.1(5)
B12 B15 B11 B16 -137.2(5)
B18 B15 B11 B16 -100.6(6)
C21 B15 B11 B13 -0.7(7)
B12 B15 B11 B13 -99.8(5)
B18 B15 B11 B13 -63.1(7)
B16 B15 B11 B13 37.5(5)
C21 B15 B11 B10 62.7(6)
B12 B15 B11 B10 -36.4(5)
B18 B15 B11 B10 0.3(7)
B16 B15 B11 B10 100.8(5)
C21 B15 B11 B12 99.1(5)
B18 B15 B11 B12 36.6(5)
B16 B15 B11 B12 137.2(5)
C21 B15 B11 S3 -152.5(5)
B12 B15 B11 S3 108.4(6)
B18 B15 B11 S3 145.0(5)
B16 B15 B11 S3 -114.4(6)
B18 B12 B11 B16 -0.6(7)
B15 B12 B11 B16 37.6(5)
B14 B12 B11 B16 -64.6(6)
B10 B12 B11 B16 -101.7(5)
B18 B12 B11 B13 61.2(6)
B15 B12 B11 B13 99.4(5)
B14 B12 B11 B13 -2.8(6)
B10 B12 B11 B13 -39.9(4)
B18 B12 B11 B15 -38.2(5)
B14 B12 B11 B15 -102.2(5)
B10 B12 B11 B15 -139.3(5)
B18 B12 B11 B10 101.1(5)
B15 B12 B11 B10 139.3(5)
B14 B12 B11 B10 37.1(4)
B18 B12 B11 S3 -154.2(5)
B15 B12 B11 S3 -116.0(6)
B14 B12 B11 S3 141.7(5)
B10 B12 B11 S3 104.6(5)
C20 B19 B13 B16 97.9(6)
C21 B19 B13 B16 39.0(5)
B17 B19 B13 B16 137.0(6)
C20 B19 B13 B17 -39.2(5)
C21 B19 B13 B17 -98.1(6)
B16 B19 B13 B17 -137.0(6)
C20 B19 B13 B11 61.3(6)
C21 B19 B13 B11 2.5(7)
B17 B19 B13 B11 100.5(6)
B16 B19 B13 B11 -36.5(5)
C20 B19 B13 B10 -2.4(7)
C21 B19 B13 B10 -61.3(6)
B17 B19 B13 B10 36.8(5)
B16 B19 B13 B10 -100.3(6)
C21 B16 B13 B19 -39.6(5)
B11 B16 B13 B19 -139.3(6)
B15 B16 B13 B19 -100.6(6)
C21 B16 B13 B17 -1.3(7)
B19 B16 B13 B17 38.3(5)
B11 B16 B13 B17 -101.0(5)
B15 B16 B13 B17 -62.3(6)
C21 B16 B13 B11 99.7(5)
B19 B16 B13 B11 139.3(6)
B15 B16 B13 B11 38.7(5)
C21 B16 B13 B10 62.4(6)
B19 B16 B13 B10 102.0(5)
B11 B16 B13 B10 -37.3(4)
B15 B16 B13 B10 1.4(6)
B16 B11 B13 B19 36.7(5)
B15 B11 B13 B19 -1.2(7)
B10 B11 B13 B19 -101.5(6)
B12 B11 B13 B19 -61.5(6)
S3 B11 B13 B19 153.0(5)
B15 B11 B13 B16 -37.9(5)
B10 B11 B13 B16 -138.2(5)
B12 B11 B13 B16 -98.2(5)
S3 B11 B13 B16 116.3(6)
B16 B11 B13 B17 100.4(6)
B15 B11 B13 B17 62.5(6)
B10 B11 B13 B17 -37.8(5)
B12 B11 B13 B17 2.2(6)
S3 B11 B13 B17 -143.3(5)
B16 B11 B13 B10 138.2(5)
B15 B11 B13 B10 100.3(5)
B12 B11 B13 B10 40.0(4)
S3 B11 B13 B10 -105.5(5)
C21 B19 B17 C20 -34.6(4)
B13 B19 B17 C20 -133.9(5)
B16 B19 B17 C20 -95.2(6)
C20 B19 B17 B14 33.1(5)
C21 B19 B17 B14 -1.5(6)
B13 B19 B17 B14 -100.8(5)
B16 B19 B17 B14 -62.1(7)
C20 B19 B17 B13 133.9(5)
C21 B19 B17 B13 99.3(5)
B16 B19 B17 B13 38.6(5)
C20 B19 B17 B10 97.0(6)
C21 B19 B17 B10 62.3(6)
B13 B19 B17 B10 -36.9(5)
B16 B19 B17 B10 1.7(7)
B18 B14 B17 C20 32.7(5)
B12 B14 B17 C20 94.9(5)
B10 B14 B17 C20 134.6(5)
C20 B14 B17 B19 -33.3(5)
B18 B14 B17 B19 -0.6(7)
B12 B14 B17 B19 61.5(6)
B10 B14 B17 B19 101.3(5)
C20 B14 B17 B13 -95.9(6)
B18 B14 B17 B13 -63.3(6)
B12 B14 B17 B13 -1.1(7)
B10 B14 B17 B13 38.7(5)
C20 B14 B17 B10 -134.6(5)
B18 B14 B17 B10 -102.0(5)
B12 B14 B17 B10 -39.8(5)
B19 B13 B17 C20 39.7(5)
B16 B13 B17 C20 1.3(7)
B11 B13 B17 C20 -62.0(6)
B10 B13 B17 C20 -99.6(5)
B16 B13 B17 B19 -38.4(5)
B11 B13 B17 B19 -101.7(6)
B10 B13 B17 B19 -139.3(6)
B19 B13 B17 B14 101.0(6)
B16 B13 B17 B14 62.5(6)
B11 B13 B17 B14 -0.7(7)
B10 B13 B17 B14 -38.4(5)
B19 B13 B17 B10 139.3(6)
B16 B13 B17 B10 100.9(5)
B11 B13 B17 B10 37.6(5)
C20 B14 B10 B17 38.7(5)
B18 B14 B10 B17 101.6(6)
B12 B14 B10 B17 136.9(5)
C20 B14 B10 B11 -60.8(6)
B18 B14 B10 B11 2.1(7)
B12 B14 B10 B11 37.3(5)
B17 B14 B10 B11 -99.5(5)
C20 B14 B10 B13 1.6(6)
B18 B14 B10 B13 64.5(6)
B12 B14 B10 B13 99.8(5)
B17 B14 B10 B13 -37.1(5)
C20 B14 B10 S4 153.2(5)
B18 B14 B10 S4 -143.9(5)
B12 B14 B10 S4 -108.7(6)
B17 B14 B10 S4 114.5(6)
C20 B14 B10 B12 -98.1(5)
B18 B14 B10 B12 -35.2(5)
B17 B14 B10 B12 -136.9(5)
C20 B17 B10 B14 -39.0(5)
B19 B17 B10 B14 -101.1(6)
B13 B17 B10 B14 -137.2(5)
C20 B17 B10 B11 61.1(6)
B19 B17 B10 B11 -1.0(7)
B14 B17 B10 B11 100.1(5)
B13 B17 B10 B11 -37.1(5)
C20 B17 B10 B13 98.2(6)
B19 B17 B10 B13 36.2(5)
B14 B17 B10 B13 137.2(5)
C20 B17 B10 S4 -154.3(5)
B19 B17 B10 S4 143.6(5)
B14 B17 B10 S4 -115.3(6)
B13 B17 B10 S4 107.5(6)
C20 B17 B10 B12 -1.9(6)
B19 B17 B10 B12 -63.9(6)
B14 B17 B10 B12 37.1(5)
B13 B17 B10 B12 -100.1(5)
B16 B11 B10 B14 61.7(6)
B13 B11 B10 B14 98.6(5)
B15 B11 B10 B14 -1.4(6)
B12 B11 B10 B14 -36.5(4)
S3 B11 B10 B14 -150.3(4)
B16 B11 B10 B17 -0.1(6)
B13 B11 B10 B17 36.8(5)
B15 B11 B10 B17 -63.2(6)
B12 B11 B10 B17 -98.3(5)
S3 B11 B10 B17 147.8(5)
B16 B11 B10 B13 -36.9(5)
B15 B11 B10 B13 -100.0(5)
B12 B11 B10 B13 -135.1(5)
S3 B11 B10 B13 111.1(5)
B16 B11 B10 S4 -148.5(5)
B13 B11 B10 S4 -111.6(5)
B15 B11 B10 S4 148.4(5)
B12 B11 B10 S4 113.3(5)
S3 B11 B10 S4 -0.5(7)
B16 B11 B10 B12 98.2(5)
B13 B11 B10 B12 135.1(5)
B15 B11 B10 B12 35.1(5)
S3 B11 B10 B12 -113.8(5)
B19 B13 B10 B14 0.5(7)
B16 B13 B10 B14 -63.4(6)
B17 B13 B10 B14 37.2(5)
B11 B13 B10 B14 -100.7(5)
B19 B13 B10 B17 -36.7(5)
B16 B13 B10 B17 -100.6(5)
B11 B13 B10 B17 -137.9(5)
B19 B13 B10 B11 101.2(6)
B16 B13 B10 B11 37.3(4)
B17 B13 B10 B11 137.9(5)
B19 B13 B10 S4 -153.1(5)
B16 B13 B10 S4 142.9(4)
B17 B13 B10 S4 -116.5(5)
B11 B13 B10 S4 105.6(5)
B19 B13 B10 B12 61.5(6)
B16 B13 B10 B12 -2.4(6)
B17 B13 B10 B12 98.2(5)
B11 B13 B10 B12 -39.7(4)
B18 B12 B10 B14 36.1(5)
B15 B12 B10 B14 101.3(5)
B11 B12 B10 B14 138.1(5)
B18 B12 B10 B17 -1.3(7)
B15 B12 B10 B17 64.0(6)
B14 B12 B10 B17 -37.4(5)
B11 B12 B10 B17 100.7(5)
B18 B12 B10 B11 -102.0(6)
B15 B12 B10 B11 -36.8(4)
B14 B12 B10 B11 -138.1(5)
B18 B12 B10 B13 -62.6(6)
B15 B12 B10 B13 2.6(6)
B14 B12 B10 B13 -98.7(5)
B11 B12 B10 B13 39.4(4)
B18 B12 B10 S4 152.6(5)
B15 B12 B10 S4 -142.2(5)
B14 B12 B10 S4 116.5(6)
B11 B12 B10 S4 -105.4(5)
C116 B115 B113 C117 35.2(4)
B109 B115 B113 C117 133.4(5)
B112 B115 B113 C117 95.5(5)
C116 B115 B113 B109 -98.2(5)
C117 B115 B113 B109 -133.4(5)
B112 B115 B113 B109 -37.9(5)
C116 B115 B113 B111 2.5(6)
C117 B115 B113 B111 -32.7(5)
B109 B115 B113 B111 100.7(5)
B112 B115 B113 B111 62.8(6)
C116 B115 B113 B107 -61.1(6)
C117 B115 B113 B107 -96.3(5)
B109 B115 B113 B107 37.1(5)
B112 B115 B113 B107 -0.8(7)
B109 B113 B111 C117 95.4(5)
B115 B113 B111 C117 33.0(5)
B107 B113 B111 C117 133.8(5)
C117 B113 B111 B107 -133.8(5)
B109 B113 B111 B107 -38.3(4)
B115 B113 B111 B107 -100.8(5)
C117 B113 B111 B114 -33.2(5)
B109 B113 B111 B114 62.2(6)
B115 B113 B111 B114 -0.2(7)
B107 B113 B111 B114 100.6(5)
C117 B113 B111 B108 -95.6(5)
B109 B113 B111 B108 -0.1(6)
B115 B113 B111 B108 -62.6(6)
B107 B113 B111 B108 38.2(5)
B107 B111 B114 C117 96.3(5)
B113 B111 B114 C117 32.6(5)
B108 B111 B114 C117 133.5(5)
C117 B111 B114 B108 -133.5(5)
B107 B111 B114 B108 -37.2(5)
B113 B111 B114 B108 -100.9(6)
C117 B111 B114 C116 -34.6(4)
B107 B111 B114 C116 61.6(6)
B113 B111 B114 C116 -2.1(6)
B108 B111 B114 C116 98.8(5)
C117 B111 B114 B110 -94.0(6)
B107 B111 B114 B110 2.3(7)
B113 B111 B114 B110 -61.4(6)
B108 B111 B114 B110 39.5(5)
C117 B114 B110 C116 34.4(4)
B108 B114 B110 C116 134.1(5)
B111 B114 B110 C116 94.4(5)
C117 B114 B110 B112 1.4(6)
B108 B114 B110 B112 101.1(5)
C116 B114 B110 B112 -33.0(5)
B111 B114 B110 B112 61.4(6)
C117 B114 B110 B108 -99.7(5)
C116 B114 B110 B108 -134.1(5)
B111 B114 B110 B108 -39.7(5)
C117 B114 B110 B106 -63.0(6)
B108 B114 B110 B106 36.7(5)
C116 B114 B110 B106 -97.4(5)
B111 B114 B110 B106 -3.0(7)
C117 B114 B108 B110 96.1(6)
C116 B114 B108 B110 38.5(5)
B111 B114 B108 B110 135.6(5)
C117 B114 B108 B111 -39.4(5)
C116 B114 B108 B111 -97.1(5)
B110 B114 B108 B111 -135.6(5)
C117 B114 B108 B107 -2.7(7)
C116 B114 B108 B107 -60.3(6)
B110 B114 B108 B107 -98.8(5)
B111 B114 B108 B107 36.8(5)
C117 B114 B108 B106 60.0(6)
C116 B114 B108 B106 2.3(6)
B110 B114 B108 B106 -36.1(5)
B111 B114 B108 B106 99.5(5)
C116 B110 B108 B114 -40.5(5)
B112 B110 B108 B114 -102.5(6)
B106 B110 B108 B114 -140.0(5)
C116 B110 B108 B111 -0.8(7)
B112 B110 B108 B111 -62.8(6)
B114 B110 B108 B111 39.8(5)
B106 B110 B108 B111 -100.3(5)
C116 B110 B108 B107 61.8(6)
B112 B110 B108 B107 -0.3(7)
B114 B110 B108 B107 102.3(5)
B106 B110 B108 B107 -37.7(5)
C116 B110 B108 B106 99.5(5)
B112 B110 B108 B106 37.5(5)
B114 B110 B108 B106 140.0(5)
C117 B111 B108 B114 40.2(5)
B107 B111 B108 B114 138.8(5)
B113 B111 B108 B114 100.9(6)
C117 B111 B108 B110 0.4(6)
B107 B111 B108 B110 98.9(5)
B114 B111 B108 B110 -39.8(5)
B113 B111 B108 B110 61.0(6)
C117 B111 B108 B107 -98.5(5)
B114 B111 B108 B107 -138.8(5)
B113 B111 B108 B107 -37.9(5)
C117 B111 B108 B106 -62.7(6)
B107 B111 B108 B106 35.8(4)
B114 B111 B108 B106 -103.0(5)
B113 B111 B108 B106 -2.1(6)
C117 B111 B107 B106 61.5(6)
B114 B111 B107 B106 -0.8(6)
B113 B111 B107 B106 100.7(5)
B108 B111 B107 B106 -37.1(5)
C117 B111 B107 B113 -39.2(4)
B114 B111 B107 B113 -101.4(5)
B108 B111 B107 B113 -137.8(5)
C117 B111 B107 B108 98.6(5)
B114 B111 B107 B108 36.3(5)
B113 B111 B107 B108 137.8(5)
C117 B111 B107 B109 -2.3(6)
B114 B111 B107 B109 -64.6(6)
B113 B111 B107 B109 36.9(5)
B108 B111 B107 B109 -100.9(5)
C117 B111 B107 S100 -152.6(5)
B114 B111 B107 S100 145.1(5)
B113 B111 B107 S100 -113.4(6)
B108 B111 B107 S100 108.8(6)
C117 B113 B107 B111 39.6(5)
B109 B113 B107 B111 137.9(5)
B115 B113 B107 B111 101.8(5)
C117 B113 B107 B106 -62.4(6)
B109 B113 B107 B106 35.9(5)
B115 B113 B107 B106 -0.1(7)
B111 B113 B107 B106 -101.9(5)
C117 B113 B107 B108 2.1(6)
B109 B113 B107 B108 100.4(5)
B115 B113 B107 B108 64.4(6)
B111 B113 B107 B108 -37.4(5)
C117 B113 B107 B109 -98.3(5)
B115 B113 B107 B109 -36.1(5)
B111 B113 B107 B109 -137.9(5)
C117 B113 B107 S100 153.1(5)
B109 B113 B107 S100 -108.6(6)
B115 B113 B107 S100 -144.7(5)
B111 B113 B107 S100 113.5(6)
B114 B108 B107 B111 -37.2(5)
B110 B108 B107 B111 -101.2(5)
B106 B108 B107 B111 -139.4(5)
B114 B108 B107 B106 102.1(5)
B110 B108 B107 B106 38.2(5)
B111 B108 B107 B106 139.4(5)
B114 B108 B107 B113 0.4(7)
B110 B108 B107 B113 -63.6(6)
B111 B108 B107 B113 37.6(5)
B106 B108 B107 B113 -101.8(5)
B114 B108 B107 B109 62.4(6)
B110 B108 B107 B109 -1.5(6)
B111 B108 B107 B109 99.6(5)
B106 B108 B107 B109 -39.7(4)
B114 B108 B107 S100 -151.8(5)
B110 B108 B107 S100 144.2(5)
B111 B108 B107 S100 -114.6(5)
B106 B108 B107 S100 106.0(5)
C116 B115 B109 B112 -38.8(5)
C117 B115 B109 B112 -97.5(5)
B113 B115 B109 B112 -136.8(5)
C116 B115 B109 B113 98.0(5)
C117 B115 B109 B113 39.3(4)
B112 B115 B109 B113 136.8(5)
C116 B115 B109 B106 -2.2(6)
C117 B115 B109 B106 -61.0(6)
B113 B115 B109 B106 -100.2(5)
B112 B115 B109 B106 36.6(5)
C116 B115 B109 B107 61.2(6)
C117 B115 B109 B107 2.4(6)
B113 B115 B109 B107 -36.8(5)
B112 B115 B109 B107 100.0(5)
C117 B113 B109 B115 -40.2(5)
B111 B113 B109 B115 -101.5(5)
B107 B113 B109 B115 -139.2(5)
C117 B113 B109 B112 -0.3(6)
B115 B113 B109 B112 39.9(5)
B111 B113 B109 B112 -61.6(6)
B107 B113 B109 B112 -99.4(5)
C117 B113 B109 B106 63.6(5)
B115 B113 B109 B106 103.8(5)
B111 B113 B109 B106 2.3(6)
B107 B113 B109 B106 -35.4(4)
C117 B113 B109 B107 99.0(5)
B115 B113 B109 B107 139.2(5)
B111 B113 B109 B107 37.8(4)
B111 B107 B109 B115 -0.1(6)
B106 B107 B109 B115 -102.9(5)
B113 B107 B109 B115 37.3(5)
B108 B107 B109 B115 -62.9(6)
S100 B107 B109 B115 151.4(5)
B111 B107 B109 B112 65.5(6)
B106 B107 B109 B112 -37.3(5)
B113 B107 B109 B112 102.9(5)
B108 B107 B109 B112 2.8(6)
S100 B107 B109 B112 -142.9(5)
B111 B107 B109 B113 -37.4(5)
B106 B107 B109 B113 -140.2(5)
B108 B107 B109 B113 -100.1(5)
S100 B107 B109 B113 114.2(5)
B111 B107 B109 B106 102.8(5)
B113 B107 B109 B106 140.2(5)
B108 B107 B109 B106 40.0(4)
S100 B107 B109 B106 -105.7(5)
B115 B109 B112 C116 38.9(5)
B113 B109 B112 C116 -0.6(6)
B106 B109 B112 C116 -101.0(5)
B107 B109 B112 C116 -64.2(6)
B115 B109 B112 B110 100.1(6)
B113 B109 B112 B110 60.6(6)
B106 B109 B112 B110 -39.8(5)
B107 B109 B112 B110 -2.9(6)
B115 B109 B112 B106 140.0(5)
B113 B109 B112 B106 100.5(5)
B107 B109 B112 B106 36.9(5)
B113 B109 B112 B115 -39.5(5)
B106 B109 B112 B115 -140.0(5)
B107 B109 B112 B115 -103.1(5)
B108 B110 B112 C116 96.8(6)
B114 B110 B112 C116 33.6(5)
B106 B110 B112 C116 134.9(5)
C116 B110 B112 B109 -94.8(5)
B108 B110 B112 B109 2.0(7)
B114 B110 B112 B109 -61.2(6)
B106 B110 B112 B109 40.1(5)
C116 B110 B112 B106 -134.9(5)
B108 B110 B112 B106 -38.1(5)
B114 B110 B112 B106 -101.3(5)
C116 B110 B112 B115 -32.4(5)
B108 B110 B112 B115 64.4(6)
B114 B110 B112 B115 1.2(6)
B106 B110 B112 B115 102.5(5)
C117 B115 B112 C116 -35.9(4)
B109 B115 B112 C116 -134.2(5)
B113 B115 B112 C116 -95.8(5)
C116 B115 B112 B109 134.2(5)
C117 B115 B112 B109 98.3(5)
B113 B115 B112 B109 38.4(5)
C116 B115 B112 B110 32.6(5)
C117 B115 B112 B110 -3.3(6)
B109 B115 B112 B110 -101.6(5)
B113 B115 B112 B110 -63.3(6)
C116 B115 B112 B106 97.4(5)
C117 B115 B112 B106 61.5(6)
B109 B115 B112 B106 -36.8(5)
B113 B115 B112 B106 1.5(7)
C116 B112 B106 B107 59.8(6)
B109 B112 B106 B107 -37.3(5)
B110 B112 B106 B107 98.9(5)
B115 B112 B106 B107 -1.6(7)
C116 B112 B106 B110 -39.0(5)
B109 B112 B106 B110 -136.2(5)
B115 B112 B106 B110 -100.5(6)
C116 B112 B106 B109 97.1(5)
B110 B112 B106 B109 136.2(5)
B115 B112 B106 B109 35.7(5)
C116 B112 B106 B108 -3.1(6)
B109 B112 B106 B108 -100.2(5)
B110 B112 B106 B108 36.0(5)
B115 B112 B106 B108 -64.5(6)
C116 B112 B106 S99 -156.2(5)
B109 B112 B106 S99 106.6(6)
B110 B112 B106 S99 -117.2(6)
B115 B112 B106 S99 142.3(5)
B111 B107 B106 B112 -62.7(6)
B113 B107 B106 B112 1.1(6)
B108 B107 B106 B112 -99.2(5)
B109 B107 B106 B112 36.4(4)
S100 B107 B106 B112 148.6(4)
B111 B107 B106 B110 -1.0(6)
B113 B107 B106 B110 62.7(6)
B108 B107 B106 B110 -37.5(4)
B109 B107 B106 B110 98.0(5)
S100 B107 B106 B110 -149.8(4)
B111 B107 B106 B109 -99.0(5)
B113 B107 B106 B109 -35.3(5)
B108 B107 B106 B109 -135.5(5)
S100 B107 B106 B109 112.2(5)
B111 B107 B106 B108 36.5(4)
B113 B107 B106 B108 100.2(5)
B109 B107 B106 B108 135.5(5)
S100 B107 B106 B108 -112.2(5)
B111 B107 B106 S99 149.8(4)
B113 B107 B106 S99 -146.4(4)
B108 B107 B106 S99 113.3(5)
B109 B107 B106 S99 -111.1(5)
S100 B107 B106 S99 1.1(7)
C116 B110 B106 B112 39.0(5)
B108 B110 B106 B112 138.6(5)
B114 B110 B106 B112 102.9(6)
C116 B110 B106 B107 -61.4(6)
B112 B110 B106 B107 -100.4(5)
B108 B110 B106 B107 38.2(4)
B114 B110 B106 B107 2.5(6)
C116 B110 B106 B109 1.5(6)
B112 B110 B106 B109 -37.5(5)
B108 B110 B106 B109 101.1(5)
B114 B110 B106 B109 65.4(6)
C116 B110 B106 B108 -99.6(6)
B112 B110 B106 B108 -138.6(5)
B114 B110 B106 B108 -35.7(5)
C116 B110 B106 S99 152.1(5)
B112 B110 B106 S99 113.1(6)
B108 B110 B106 S99 -108.3(6)
B114 B110 B106 S99 -144.0(5)
B115 B109 B106 B112 -37.3(5)
B113 B109 B106 B112 -102.5(5)
B107 B109 B106 B112 -138.2(5)
B115 B109 B106 B107 100.9(5)
B112 B109 B106 B107 138.2(5)
B113 B109 B106 B107 35.8(4)
B115 B109 B106 B110 0.5(6)
B112 B109 B106 B110 37.8(5)
B113 B109 B106 B110 -64.7(6)
B107 B109 B106 B110 -100.5(5)
B115 B109 B106 B108 61.6(6)
B112 B109 B106 B108 98.9(5)
B113 B109 B106 B108 -3.6(6)
B107 B109 B106 B108 -39.4(4)
B115 B109 B106 S99 -153.0(4)
B112 B109 B106 S99 -115.7(5)
B113 B109 B106 S99 141.8(4)
B107 B109 B106 S99 106.0(5)
B114 B108 B106 B112 0.4(7)
B110 B108 B106 B112 -36.1(5)
B111 B108 B106 B112 64.6(6)
B107 B108 B106 B112 100.6(5)
B114 B108 B106 B107 -100.2(5)
B110 B108 B106 B107 -136.7(5)
B111 B108 B106 B107 -36.0(4)
B114 B108 B106 B110 36.5(5)
B111 B108 B106 B110 100.7(5)
B107 B108 B106 B110 136.7(5)
B114 B108 B106 B109 -60.7(6)
B110 B108 B106 B109 -97.2(5)
B111 B108 B106 B109 3.5(6)
B107 B108 B106 B109 39.6(4)
B114 B108 B106 S99 154.7(5)
B110 B108 B106 S99 118.3(6)
B111 B108 B106 S99 -141.1(5)
B107 B108 B106 S99 -105.0(5)
B19 B16 C21 C20 -38.7(5)
B13 B16 C21 C20 0.9(7)
B11 B16 C21 C20 64.4(7)
B15 B16 C21 C20 104.2(6)
B19 B16 C21 B15 -142.8(6)
B13 B16 C21 B15 -103.3(6)
B11 B16 C21 B15 -39.8(5)
B13 B16 C21 B19 39.6(5)
B11 B16 C21 B19 103.1(5)
B15 B16 C21 B19 142.8(6)
B19 B16 C21 B18 -106.2(6)
B13 B16 C21 B18 -66.6(7)
B11 B16 C21 B18 -3.1(8)
B15 B16 C21 B18 36.6(6)
B12 B15 C21 C20 -0.8(7)
B18 B15 C21 C20 38.5(5)
B16 B15 C21 C20 -103.7(6)
B11 B15 C21 C20 -64.9(7)
B12 B15 C21 B16 102.9(5)
B18 B15 C21 B16 142.2(6)
B11 B15 C21 B16 38.8(5)
B12 B15 C21 B19 66.5(7)
B18 B15 C21 B19 105.8(6)
B16 B15 C21 B19 -36.4(5)
B11 B15 C21 B19 2.4(7)
B12 B15 C21 B18 -39.3(5)
B16 B15 C21 B18 -142.2(6)
B11 B15 C21 B18 -103.4(6)
B13 B19 C21 C20 98.2(5)
B17 B19 C21 C20 35.2(4)
B16 B19 C21 C20 138.3(5)
C20 B19 C21 B16 -138.3(5)
B13 B19 C21 B16 -40.1(5)
B17 B19 C21 B16 -103.1(5)
C20 B19 C21 B15 -101.3(6)
B13 B19 C21 B15 -3.1(8)
B17 B19 C21 B15 -66.1(7)
B16 B19 C21 B15 37.0(5)
C20 B19 C21 B18 -31.8(5)
B13 B19 C21 B18 66.3(7)
B17 B19 C21 B18 3.3(7)
B16 B19 C21 B18 106.4(6)
B12 B18 C21 C20 -98.7(6)
B14 B18 C21 C20 -35.4(5)
B15 B18 C21 C20 -138.7(6)
B12 B18 C21 B16 2.7(8)
C20 B18 C21 B16 101.4(6)
B14 B18 C21 B16 66.0(7)
B15 B18 C21 B16 -37.3(6)
B12 B18 C21 B15 40.1(5)
C20 B18 C21 B15 138.7(6)
B14 B18 C21 B15 103.3(5)
B12 B18 C21 B19 -67.0(7)
C20 B18 C21 B19 31.7(5)
B14 B18 C21 B19 -3.7(7)
B15 B18 C21 B19 -107.0(6)
B16 C21 C20 B17 -0.1(8)
B15 C21 C20 B17 69.0(7)
B19 C21 C20 B17 -39.3(5)
B18 C21 C20 B17 107.7(6)
B16 C21 C20 B14 -68.9(7)
B15 C21 C20 B14 0.2(8)
B19 C21 C20 B14 -108.1(6)
B18 C21 C20 B14 38.9(5)
B16 C21 C20 B19 39.2(5)
B15 C21 C20 B19 108.3(6)
B18 C21 C20 B19 147.0(5)
B16 C21 C20 B18 -107.8(6)
B15 C21 C20 B18 -38.7(5)
B19 C21 C20 B18 -147.0(5)
B19 B17 C20 C21 38.9(5)
B14 B17 C20 C21 -103.7(6)
B13 B17 C20 C21 -0.7(7)
B10 B17 C20 C21 -63.9(7)
B19 B17 C20 B14 142.6(5)
B13 B17 C20 B14 103.0(5)
B10 B17 C20 B14 39.8(5)
B14 B17 C20 B19 -142.6(5)
B13 B17 C20 B19 -39.7(5)
B10 B17 C20 B19 -102.9(5)
B19 B17 C20 B18 107.5(6)
B14 B17 C20 B18 -35.1(5)
B13 B17 C20 B18 67.9(7)
B10 B17 C20 B18 4.7(7)
B18 B14 C20 C21 -39.0(5)
B12 B14 C20 C21 0.4(7)
B17 B14 C20 C21 104.8(6)
B10 B14 C20 C21 64.7(7)
B18 B14 C20 B17 -143.9(5)
B12 B14 C20 B17 -104.4(5)
B10 B14 C20 B17 -40.1(5)
B18 B14 C20 B19 -107.2(6)
B12 B14 C20 B19 -67.7(7)
B17 B14 C20 B19 36.7(5)
B10 B14 C20 B19 -3.4(7)
B12 B14 C20 B18 39.5(5)
B17 B14 C20 B18 143.9(5)
B10 B14 C20 B18 103.7(5)
B13 B19 C20 C21 -98.2(5)
B17 B19 C20 C21 -138.8(5)
B16 B19 C20 C21 -35.6(5)
C21 B19 C20 B17 138.8(5)
B13 B19 C20 B17 40.6(5)
B16 B19 C20 B17 103.2(5)
C21 B19 C20 B14 101.9(6)
B13 B19 C20 B14 3.8(7)
B17 B19 C20 B14 -36.8(5)
B16 B19 C20 B14 66.3(7)
C21 B19 C20 B18 32.4(5)
B13 B19 C20 B18 -65.8(7)
B17 B19 C20 B18 -106.4(6)
B16 B19 C20 B18 -3.2(7)
B12 B18 C20 C21 97.4(6)
B14 B18 C20 C21 138.5(5)
B15 B18 C20 C21 35.1(5)
B12 B18 C20 B17 -5.5(7)
C21 B18 C20 B17 -102.9(6)
B14 B18 C20 B17 35.6(5)
B15 B18 C20 B17 -67.7(7)
B12 B18 C20 B14 -41.1(5)
C21 B18 C20 B14 -138.5(5)
B15 B18 C20 B14 -103.3(5)
B12 B18 C20 B19 65.1(7)
C21 B18 C20 B19 -32.3(5)
B14 B18 C20 B19 106.2(6)
B15 B18 C20 B19 2.9(7)
C8 C9 C5 C6 2.4(7)
C44 C9 C5 C6 -173.9(6)
Ir1 C9 C5 C6 64.2(4)
C8 C9 C5 C40 170.6(6)
C44 C9 C5 C40 -5.7(10)
Ir1 C9 C5 C40 -127.5(6)
C8 C9 C5 Ir1 -61.9(4)
C44 C9 C5 Ir1 121.9(6)
C9 C5 C6 C7 -4.5(7)
C40 C5 C6 C7 -172.3(6)
Ir1 C5 C6 C7 61.6(4)
C9 C5 C6 C41 170.0(6)
C40 C5 C6 C41 2.2(10)
Ir1 C5 C6 C41 -124.0(6)
C9 C5 C6 Ir1 -66.0(4)
C40 C5 C6 Ir1 126.1(6)
C5 C6 C7 C8 4.8(7)
C41 C6 C7 C8 -169.6(6)
Ir1 C6 C7 C8 65.8(4)
C5 C6 C7 C42 170.7(6)
C41 C6 C7 C42 -3.7(10)
Ir1 C6 C7 C42 -128.3(6)
C5 C6 C7 Ir1 -61.0(4)
C41 C6 C7 Ir1 124.7(6)
C5 C9 C8 C7 0.6(7)
C44 C9 C8 C7 176.8(6)
Ir1 C9 C8 C7 -58.5(4)
C5 C9 C8 C43 -177.0(6)
C44 C9 C8 C43 -0.8(10)
Ir1 C9 C8 C43 123.9(6)
C5 C9 C8 Ir1 59.1(4)
C44 C9 C8 Ir1 -124.7(6)
C6 C7 C8 C9 -3.3(7)
C42 C7 C8 C9 -170.3(5)
Ir1 C7 C8 C9 60.4(4)
C6 C7 C8 C43 174.4(5)
C42 C7 C8 C43 7.4(9)
Ir1 C7 C8 C43 -121.9(6)
C6 C7 C8 Ir1 -63.7(4)
C42 C7 C8 Ir1 129.3(6)
C27 C22 C23 C24 -0.1(9)
P2 C22 C23 C24 -171.7(4)
C22 C23 C24 C25 -1.2(9)
C23 C24 C25 O57 178.2(6)
C23 C24 C25 C26 2.0(9)
O57 C25 C26 C27 -177.8(6)
C24 C25 C26 C27 -1.4(10)
C25 C26 C27 C22 0.0(10)
C23 C22 C27 C26 0.8(9)
P2 C22 C27 C26 172.3(5)
C38 C39 C34 C35 3.4(8)
P2 C39 C34 C35 -178.7(5)
C39 C34 C35 C36 0.8(9)
C34 C35 C36 O67 175.2(6)
C34 C35 C36 C37 -4.4(9)
O67 C36 C37 C38 -175.7(5)
C35 C36 C37 C38 4.0(9)
C34 C39 C38 C37 -3.9(9)
P2 C39 C38 C37 178.1(5)
C36 C37 C38 C39 0.3(9)
C29 C28 C33 C32 0.0(8)
P2 C28 C33 C32 -179.3(4)
C28 C33 C32 C31 0.1(9)
C33 C32 C31 O62 179.5(5)
C33 C32 C31 C30 0.8(9)
O62 C31 C30 C29 179.7(5)
C32 C31 C30 C29 -1.8(9)
C31 C30 C29 C28 1.9(9)
C33 C28 C29 C30 -1.0(9)
P2 C28 C29 C30 178.3(5)
B109 B113 C117 C116 1.2(6)
B115 B113 C117 C116 -38.6(5)
B111 B113 C117 C116 104.7(5)
B107 B113 C117 C116 64.5(6)
B109 B113 C117 B111 -103.5(5)
B115 B113 C117 B111 -143.3(5)
B107 B113 C117 B111 -40.2(5)
B109 B113 C117 B115 39.8(4)
B111 B113 C117 B115 143.3(5)
B107 B113 C117 B115 103.2(5)
B109 B113 C117 B114 -67.5(6)
B115 B113 C117 B114 -107.3(6)
B111 B113 C117 B114 36.0(5)
B107 B113 C117 B114 -4.1(7)
B107 B111 C117 C116 -62.9(6)
B114 B111 C117 C116 39.9(5)
B113 B111 C117 C116 -103.1(6)
B108 B111 C117 C116 0.1(7)
B107 B111 C117 B113 40.2(5)
B114 B111 C117 B113 143.0(5)
B108 B111 C117 B113 103.2(5)
B107 B111 C117 B115 4.2(7)
B114 B111 C117 B115 107.0(6)
B113 B111 C117 B115 -36.0(5)
B108 B111 C117 B115 67.2(6)
B107 B111 C117 B114 -102.8(5)
B113 B111 C117 B114 -143.0(5)
B108 B111 C117 B114 -39.8(5)
B109 B115 C117 C116 97.6(5)
B113 B115 C117 C116 138.1(5)
B112 B115 C117 C116 36.4(4)
C116 B115 C117 B113 -138.1(5)
B109 B115 C117 B113 -40.5(5)
B112 B115 C117 B113 -101.6(5)
C116 B115 C117 B111 -101.8(6)
B109 B115 C117 B111 -4.3(7)
B113 B115 C117 B111 36.2(5)
B112 B115 C117 B111 -65.4(6)
C116 B115 C117 B114 -31.8(5)
B109 B115 C117 B114 65.8(6)
B113 B115 C117 B114 106.2(6)
B112 B115 C117 B114 4.6(6)
B108 B114 C117 C116 -97.1(5)
B110 B114 C117 C116 -35.1(4)
B111 B114 C117 C116 -137.9(5)
B108 B114 C117 B113 4.4(7)
C116 B114 C117 B113 101.5(6)
B110 B114 C117 B113 66.4(6)
B111 B114 C117 B113 -36.4(5)
B108 B114 C117 B111 40.8(5)
C116 B114 C117 B111 137.9(5)
B110 B114 C117 B111 102.8(5)
B108 B114 C117 B115 -65.9(6)
C116 B114 C117 B115 31.2(5)
B110 B114 C117 B115 -3.9(7)
B111 B114 C117 B115 -106.7(6)
B113 C117 C116 B110 -69.1(6)
B111 C117 C116 B110 -0.7(7)
B115 C117 C116 B110 -108.6(6)
B114 C117 C116 B110 39.1(5)
B113 C117 C116 B112 -1.7(7)
B111 C117 C116 B112 66.8(6)
B115 C117 C116 B112 -41.1(5)
B114 C117 C116 B112 106.6(5)
B113 C117 C116 B115 39.4(5)
B111 C117 C116 B115 107.9(5)
B114 C117 C116 B115 147.7(5)
B113 C117 C116 B114 -108.2(5)
B111 C117 C116 B114 -39.8(5)
B115 C117 C116 B114 -147.7(5)
B112 B110 C116 C117 104.6(6)
B108 B110 C116 C117 0.9(7)
B114 B110 C116 C117 -38.9(5)
B106 B110 C116 C117 65.0(6)
B108 B110 C116 B112 -103.7(5)
B114 B110 C116 B112 -143.5(5)
B106 B110 C116 B112 -39.6(5)
B112 B110 C116 B115 36.4(5)
B108 B110 C116 B115 -67.3(7)
B114 B110 C116 B115 -107.0(6)
B106 B110 C116 B115 -3.2(7)
B112 B110 C116 B114 143.5(5)
B108 B110 C116 B114 39.7(5)
B106 B110 C116 B114 103.8(5)
B109 B112 C116 C117 1.3(6)
B110 B112 C116 C117 -102.7(5)
B106 B112 C116 C117 -62.6(6)
B115 B112 C116 C117 40.5(5)
B109 B112 C116 B110 104.1(5)
B106 B112 C116 B110 40.1(5)
B115 B112 C116 B110 143.2(5)
B109 B112 C116 B115 -39.2(4)
B110 B112 C116 B115 -143.2(5)
B106 B112 C116 B115 -103.1(5)
B109 B112 C116 B114 68.8(6)
B110 B112 C116 B114 -35.2(5)
B106 B112 C116 B114 4.9(7)
B115 B112 C116 B114 108.0(6)
B109 B115 C116 C117 -97.7(5)
B113 B115 C116 C117 -35.6(4)
B112 B115 C116 C117 -137.1(5)
C117 B115 C116 B110 101.1(6)
B109 B115 C116 B110 3.4(7)
B113 B115 C116 B110 65.6(7)
B112 B115 C116 B110 -35.9(5)
C117 B115 C116 B112 137.1(5)
B109 B115 C116 B112 39.4(4)
B113 B115 C116 B112 101.5(5)
C117 B115 C116 B114 31.4(5)
B109 B115 C116 B114 -66.3(6)
B113 B115 C116 B114 -4.1(7)
B112 B115 C116 B114 -105.6(6)
B108 B114 C116 C117 98.2(5)
B110 B114 C116 C117 138.1(5)
B111 B114 C116 C117 35.7(4)
C117 B114 C116 B110 -138.1(5)
B108 B114 C116 B110 -39.9(5)
B111 B114 C116 B110 -102.4(5)
C117 B114 C116 B112 -102.8(6)
B108 B114 C116 B112 -4.6(7)
B110 B114 C116 B112 35.3(5)
B111 B114 C116 B112 -67.1(6)
C117 B114 C116 B115 -31.7(5)
B108 B114 C116 B115 66.5(6)
B110 B114 C116 B115 106.4(6)
B111 B114 C116 B115 4.0(7)
C103 C104 C105 C101 3.6(7)
C139 C104 C105 C101 -175.1(6)
Ir97 C104 C105 C101 64.5(4)
C103 C104 C105 C140 171.5(6)
C139 C104 C105 C140 -7.1(10)
Ir97 C104 C105 C140 -127.5(6)
C103 C104 C105 Ir97 -60.9(4)
C139 C104 C105 Ir97 120.4(6)
C104 C105 C101 C102 -4.5(7)
C140 C105 C101 C102 -172.0(6)
Ir97 C105 C101 C102 61.6(4)
C104 C105 C101 C136 169.1(6)
C140 C105 C101 C136 1.5(10)
Ir97 C105 C101 C136 -124.9(6)
C104 C105 C101 Ir97 -66.0(4)
C140 C105 C101 Ir97 126.4(6)
C105 C101 C102 C103 3.7(7)
C136 C101 C102 C103 -169.7(6)
Ir97 C101 C102 C103 65.0(4)
C105 C101 C102 C137 170.1(6)
C136 C101 C102 C137 -3.3(10)
Ir97 C101 C102 C137 -128.6(6)
C105 C101 C102 Ir97 -61.3(4)
C136 C101 C102 Ir97 125.3(6)
C105 C104 C103 C102 -1.3(7)
C139 C104 C103 C102 177.3(6)
Ir97 C104 C103 C102 -60.0(4)
C105 C104 C103 C138 -177.8(6)
C139 C104 C103 C138 0.8(10)
Ir97 C104 C103 C138 123.4(6)
C105 C104 C103 Ir97 58.7(4)
C139 C104 C103 Ir97 -122.7(6)
C101 C102 C103 C104 -1.5(7)
C137 C102 C103 C104 -168.4(6)
Ir97 C102 C103 C104 62.0(4)
C101 C102 C103 C138 175.2(5)
C137 C102 C103 C138 8.3(9)
Ir97 C102 C103 C138 -121.3(6)
C101 C102 C103 Ir97 -63.5(4)
C137 C102 C103 Ir97 129.6(6)
C131 C130 C135 C134 -1.6(9)
P98 C130 C135 C134 -175.1(5)
C130 C135 C134 C133 0.0(9)
C135 C134 C133 O163 -179.6(6)
C135 C134 C133 C132 2.0(9)
C134 C133 C132 C131 -2.2(10)
O163 C133 C132 C131 179.2(6)
C133 C132 C131 C130 0.6(10)
C135 C130 C131 C132 1.3(9)
P98 C130 C131 C132 174.7(5)
C129 C124 C125 C126 0.4(9)
P98 C124 C125 C126 178.5(5)
C124 C125 C126 C127 0.4(10)
C125 C126 C127 O158 179.9(6)
C125 C126 C127 C128 -0.6(9)
O158 C127 C128 C129 179.6(6)
C126 C127 C128 C129 0.1(9)
C127 C128 C129 C124 0.8(9)
C125 C124 C129 C128 -1.0(9)
P98 C124 C129 C128 -179.2(5)
C119 C118 C123 C122 1.6(9)
P98 C118 C123 C122 -175.9(5)
C118 C123 C122 C121 -0.5(10)
C123 C122 C121 O153 178.9(6)
C123 C122 C121 C120 0.6(9)
O153 C121 C120 C119 179.7(6)
C122 C121 C120 C119 -2.0(9)
C121 C120 C119 C118 3.2(9)
C123 C118 C119 C120 -3.0(9)
P98 C118 C119 C120 174.6(5)
C9 C5 Ir1 C6 115.3(5)
C40 C5 Ir1 C6 -123.0(7)
C6 C5 Ir1 C7 -36.9(3)
C9 C5 Ir1 C7 78.5(4)
C40 C5 Ir1 C7 -159.9(6)
C6 C5 Ir1 P2 73.8(3)
C9 C5 Ir1 P2 -170.9(3)
C40 C5 Ir1 P2 -49.2(6)
C6 C5 Ir1 C9 -115.3(5)
C40 C5 Ir1 C9 121.7(7)
C6 C5 Ir1 C8 -79.2(4)
C9 C5 Ir1 C8 36.1(3)
C40 C5 Ir1 C8 157.8(6)
C6 C5 Ir1 S4 165.2(3)
C9 C5 Ir1 S4 -79.4(3)
C40 C5 Ir1 S4 42.2(6)
C6 C5 Ir1 S3 -78.7(5)
C9 C5 Ir1 S3 36.7(6)
C40 C5 Ir1 S3 158.3(4)
C7 C6 Ir1 C5 -118.2(5)
C41 C6 Ir1 C5 119.7(7)
C5 C6 Ir1 C7 118.2(5)
C41 C6 Ir1 C7 -122.1(7)
C7 C6 Ir1 P2 126.2(3)
C5 C6 Ir1 P2 -115.6(3)
C41 C6 Ir1 P2 4.1(6)
C7 C6 Ir1 C9 -79.6(4)
C5 C6 Ir1 C9 38.6(4)
C41 C6 Ir1 C9 158.3(6)
C7 C6 Ir1 C8 -38.5(3)
C5 C6 Ir1 C8 79.7(4)
C41 C6 Ir1 C8 -160.6(6)
C7 C6 Ir1 S4 -139.0(3)
C5 C6 Ir1 S4 -20.8(4)
C41 C6 Ir1 S4 98.9(5)
C7 C6 Ir1 S3 28.4(4)
C5 C6 Ir1 S3 146.6(3)
C41 C6 Ir1 S3 -93.7(6)
C6 C7 Ir1 C5 37.4(3)
C8 C7 Ir1 C5 -78.1(3)
C42 C7 Ir1 C5 162.6(7)
C8 C7 Ir1 C6 -115.5(5)
C42 C7 Ir1 C6 125.2(7)
C6 C7 Ir1 P2 -64.1(3)
C8 C7 Ir1 P2 -179.6(3)
C42 C7 Ir1 P2 61.1(6)
C6 C7 Ir1 C9 80.0(4)
C8 C7 Ir1 C9 -35.5(3)
C42 C7 Ir1 C9 -154.8(7)
C6 C7 Ir1 C8 115.5(5)
C42 C7 Ir1 C8 -119.3(7)
C6 C7 Ir1 S4 90.4(4)
C8 C7 Ir1 S4 -25.1(5)
C42 C7 Ir1 S4 -144.5(4)
C6 C7 Ir1 S3 -159.0(3)
C8 C7 Ir1 S3 85.6(3)
C42 C7 Ir1 S3 -33.8(6)
C8 C9 Ir1 C5 118.1(5)
C44 C9 Ir1 C5 -118.9(7)
C8 C9 Ir1 C6 79.2(4)
C5 C9 Ir1 C6 -38.9(3)
C44 C9 Ir1 C6 -157.7(6)
C8 C9 Ir1 C7 36.7(3)
C5 C9 Ir1 C7 -81.4(4)
C44 C9 Ir1 C7 159.7(6)
C8 C9 Ir1 P2 134.4(3)
C5 C9 Ir1 P2 16.4(5)
C44 C9 Ir1 P2 -102.5(5)
C5 C9 Ir1 C8 -118.1(5)
C44 C9 Ir1 C8 123.1(7)
C8 C9 Ir1 S4 -138.5(3)
C5 C9 Ir1 S4 103.4(3)
C44 C9 Ir1 S4 -15.4(5)
C8 C9 Ir1 S3 -45.0(4)
C5 C9 Ir1 S3 -163.1(3)
C44 C9 Ir1 S3 78.1(6)
C9 C8 Ir1 C5 -37.7(3)
C7 C8 Ir1 C5 81.8(4)
C43 C8 Ir1 C5 -161.2(6)
C9 C8 Ir1 C6 -81.0(4)
C7 C8 Ir1 C6 38.5(3)
C43 C8 Ir1 C6 155.5(6)
C9 C8 Ir1 C7 -119.5(5)
C43 C8 Ir1 C7 117.0(6)
C9 C8 Ir1 P2 -118.7(4)
C7 C8 Ir1 P2 0.8(6)
C43 C8 Ir1 P2 117.8(5)
C7 C8 Ir1 C9 119.5(5)
C43 C8 Ir1 C9 -123.5(7)
C9 C8 Ir1 S4 47.7(4)
C7 C8 Ir1 S4 167.2(3)
C43 C8 Ir1 S4 -75.8(5)
C9 C8 Ir1 S3 142.5(3)
C7 C8 Ir1 S3 -98.0(3)
C43 C8 Ir1 S3 19.0(5)
C101 C105 Ir97 C102 -37.5(3)
C104 C105 Ir97 C102 77.6(3)
C140 C105 Ir97 C102 -160.8(6)
C104 C105 Ir97 C101 115.1(5)
C140 C105 Ir97 C101 -123.3(7)
C101 C105 Ir97 P98 73.4(3)
C104 C105 Ir97 P98 -171.5(3)
C140 C105 Ir97 P98 -50.0(6)
C101 C105 Ir97 C103 -79.4(4)
C104 C105 Ir97 C103 35.7(3)
C140 C105 Ir97 C103 157.3(6)
C101 C105 Ir97 C104 -115.1(5)
C140 C105 Ir97 C104 121.6(7)
C101 C105 Ir97 S100 -77.7(5)
C104 C105 Ir97 S100 37.4(6)
C140 C105 Ir97 S100 159.0(4)
C101 C105 Ir97 S99 165.6(3)
C104 C105 Ir97 S99 -79.3(3)
C140 C105 Ir97 S99 42.3(5)
C103 C102 Ir97 C105 -78.8(4)
C101 C102 Ir97 C105 37.3(3)
C137 C102 Ir97 C105 160.2(7)
C103 C102 Ir97 C101 -116.1(5)
C137 C102 Ir97 C101 122.9(7)
C103 C102 Ir97 P98 179.1(3)
C101 C102 Ir97 P98 -64.9(3)
C137 C102 Ir97 P98 58.1(7)
C101 C102 Ir97 C103 116.1(5)
C137 C102 Ir97 C103 -121.0(8)
C103 C102 Ir97 C104 -35.9(3)
C101 C102 Ir97 C104 80.2(3)
C137 C102 Ir97 C104 -156.9(7)
C103 C102 Ir97 S100 85.2(3)
C101 C102 Ir97 S100 -158.7(3)
C137 C102 Ir97 S100 -35.8(6)
C103 C102 Ir97 S99 -23.4(6)
C101 C102 Ir97 S99 92.7(4)
C137 C102 Ir97 S99 -144.4(5)
C102 C101 Ir97 C105 -117.7(5)
C136 C101 Ir97 C105 120.3(7)
C105 C101 Ir97 C102 117.7(5)
C136 C101 Ir97 C102 -122.0(7)
C105 C101 Ir97 P98 -116.4(3)
C102 C101 Ir97 P98 126.0(3)
C136 C101 Ir97 P98 3.9(6)
C105 C101 Ir97 C103 79.9(3)
C102 C101 Ir97 C103 -37.8(3)
C136 C101 Ir97 C103 -159.8(6)
C105 C101 Ir97 C104 38.9(3)
C102 C101 Ir97 C104 -78.7(3)
C136 C101 Ir97 C104 159.2(6)
C105 C101 Ir97 S100 146.5(3)
C102 C101 Ir97 S100 28.8(4)
C136 C101 Ir97 S100 -93.2(6)
C105 C101 Ir97 S99 -20.4(4)
C102 C101 Ir97 S99 -138.1(3)
C136 C101 Ir97 S99 99.9(5)
C104 C103 Ir97 C105 -37.5(3)
C102 C103 Ir97 C105 81.3(4)
C138 C103 Ir97 C105 -161.4(6)
C104 C103 Ir97 C102 -118.8(5)
C138 C103 Ir97 C102 117.4(6)
C104 C103 Ir97 C101 -80.3(4)
C102 C103 Ir97 C101 38.5(3)
C138 C103 Ir97 C101 155.9(6)
C104 C103 Ir97 P98 -120.7(4)
C102 C103 Ir97 P98 -1.9(6)
C138 C103 Ir97 P98 115.4(5)
C102 C103 Ir97 C104 118.8(5)
C138 C103 Ir97 C104 -123.9(7)
C104 C103 Ir97 S100 143.2(3)
C102 C103 Ir97 S100 -98.0(3)
C138 C103 Ir97 S100 19.3(5)
C104 C103 Ir97 S99 49.2(4)
C102 C103 Ir97 S99 168.0(3)
C138 C103 Ir97 S99 -74.6(5)
C103 C104 Ir97 C105 118.6(5)
C139 C104 Ir97 C105 -116.7(6)
C103 C104 Ir97 C102 36.9(4)
C105 C104 Ir97 C102 -81.7(4)
C139 C104 Ir97 C102 161.6(6)
C103 C104 Ir97 C101 79.9(4)
C105 C104 Ir97 C101 -38.7(3)
C139 C104 Ir97 C101 -155.4(6)
C103 C104 Ir97 P98 134.1(3)
C105 C104 Ir97 P98 15.5(5)
C139 C104 Ir97 P98 -101.2(5)
C105 C104 Ir97 C103 -118.6(5)
C139 C104 Ir97 C103 124.7(7)
C103 C104 Ir97 S100 -44.0(4)
C105 C104 Ir97 S100 -162.6(3)
C139 C104 Ir97 S100 80.7(5)
C103 C104 Ir97 S99 -137.3(3)
C105 C104 Ir97 S99 104.1(3)
C139 C104 Ir97 S99 -12.6(5)
C26 C25 O57 C89 161.6(7)
C24 C25 O57 C89 -14.6(10)
C37 C36 O67 C93 166.0(6)
C35 C36 O67 C93 -13.6(10)
C32 C31 O62 C85 167.5(5)
C30 C31 O62 C85 -13.9(8)
C134 C133 O163 C189 1.4(9)
C132 C133 O163 C189 179.9(6)
C126 C127 O158 C185 6.1(9)
C128 C127 O158 C185 -173.4(6)
C122 C121 O153 C181 2.8(9)
C120 C121 O153 C181 -178.9(5)
C23 C22 P2 C28 116.4(5)
C27 C22 P2 C28 -55.0(5)
C23 C22 P2 C39 -136.2(5)
C27 C22 P2 C39 52.4(5)
C23 C22 P2 Ir1 -12.1(5)
C27 C22 P2 Ir1 176.6(4)
C33 C28 P2 C22 141.8(5)
C29 C28 P2 C22 -37.5(5)
C33 C28 P2 C39 33.5(5)
C29 C28 P2 C39 -145.8(5)
C33 C28 P2 Ir1 -92.0(5)
C29 C28 P2 Ir1 88.6(5)
C38 C39 P2 C22 -176.6(5)
C34 C39 P2 C22 5.5(5)
C38 C39 P2 C28 -73.8(5)
C34 C39 P2 C28 108.3(5)
C38 C39 P2 Ir1 56.5(5)
C34 C39 P2 Ir1 -121.4(4)
C5 Ir1 P2 C22 -99.9(3)
C6 Ir1 P2 C22 -63.3(3)
C7 Ir1 P2 C22 -29.7(3)
C9 Ir1 P2 C22 -110.5(4)
C8 Ir1 P2 C22 -30.3(4)
S4 Ir1 P2 C22 161.9(2)
S3 Ir1 P2 C22 69.0(2)
C5 Ir1 P2 C28 143.0(3)
C6 Ir1 P2 C28 179.6(3)
C7 Ir1 P2 C28 -146.8(3)
C9 Ir1 P2 C28 132.4(4)
C8 Ir1 P2 C28 -147.4(4)
S4 Ir1 P2 C28 44.8(2)
S3 Ir1 P2 C28 -48.1(2)
C5 Ir1 P2 C39 21.0(3)
C6 Ir1 P2 C39 57.6(2)
C7 Ir1 P2 C39 91.1(3)
C9 Ir1 P2 C39 10.3(4)
C8 Ir1 P2 C39 90.6(4)
S4 Ir1 P2 C39 -77.27(19)
S3 Ir1 P2 C39 -170.17(19)
C135 C130 P98 C124 -130.7(5)
C131 C130 P98 C124 56.0(6)
C135 C130 P98 C118 122.7(5)
C131 C130 P98 C118 -50.7(6)
C135 C130 P98 Ir97 -7.6(6)
C131 C130 P98 Ir97 179.0(4)
C125 C124 P98 C130 3.4(6)
C129 C124 P98 C130 -178.5(5)
C125 C124 P98 C118 106.5(5)
C129 C124 P98 C118 -75.4(5)
C125 C124 P98 Ir97 -121.7(5)
C129 C124 P98 Ir97 56.4(5)
C123 C118 P98 C130 135.2(5)
C119 C118 P98 C130 -42.2(5)
C123 C118 P98 C124 26.4(6)
C119 C118 P98 C124 -151.1(5)
C123 C118 P98 Ir97 -99.1(5)
C119 C118 P98 Ir97 83.4(5)
C105 Ir97 P98 C130 -102.6(3)
C102 Ir97 P98 C130 -32.4(3)
C101 Ir97 P98 C130 -66.4(3)
C103 Ir97 P98 C130 -31.1(4)
C104 Ir97 P98 C130 -112.8(4)
S100 Ir97 P98 C130 65.6(2)
S99 Ir97 P98 C130 157.9(2)
C105 Ir97 P98 C124 17.6(3)
C102 Ir97 P98 C124 87.8(3)
C101 Ir97 P98 C124 53.8(2)
C103 Ir97 P98 C124 89.1(4)
C104 Ir97 P98 C124 7.4(4)
S100 Ir97 P98 C124 -174.2(2)
S99 Ir97 P98 C124 -81.9(2)
C105 Ir97 P98 C118 139.5(3)
C102 Ir97 P98 C118 -150.4(3)
C101 Ir97 P98 C118 175.6(3)
C103 Ir97 P98 C118 -149.0(4)
C104 Ir97 P98 C118 129.3(4)
S100 Ir97 P98 C118 -52.4(2)
S99 Ir97 P98 C118 40.0(2)
B16 B11 S3 Ir1 127.8(5)
B13 B11 S3 Ir1 56.1(5)
B15 B11 S3 Ir1 -155.4(5)
B10 B11 S3 Ir1 -13.5(5)
B12 B11 S3 Ir1 -84.1(5)
C5 Ir1 S3 B11 -99.2(4)
C6 Ir1 S3 B11 -153.1(3)
C7 Ir1 S3 B11 -136.1(3)
P2 Ir1 S3 B11 106.4(2)
C9 Ir1 S3 B11 -74.0(3)
C8 Ir1 S3 B11 -98.7(3)
S4 Ir1 S3 B11 18.0(2)
B14 B10 S4 Ir1 157.4(5)
B17 B10 S4 Ir1 -127.0(5)
B11 B10 S4 Ir1 14.4(5)
B13 B10 S4 Ir1 -54.9(5)
B12 B10 S4 Ir1 84.9(5)
C5 Ir1 S4 B10 139.5(3)
C6 Ir1 S4 B10 152.3(3)
C7 Ir1 S4 B10 93.3(4)
P2 Ir1 S4 B10 -109.2(2)
C9 Ir1 S4 B10 102.5(3)
C8 Ir1 S4 B10 76.6(3)
S3 Ir1 S4 B10 -18.3(2)
B112 B106 S99 Ir97 -124.9(5)
B107 B106 S99 Ir97 15.8(5)
B110 B106 S99 Ir97 159.2(5)
B109 B106 S99 Ir97 -54.2(5)
B108 B106 S99 Ir97 85.9(5)
C105 Ir97 S99 B106 136.4(3)
C102 Ir97 S99 B106 88.4(4)
C101 Ir97 S99 B106 148.9(3)
P98 Ir97 S99 B106 -111.4(2)
C103 Ir97 S99 B106 72.9(3)
C104 Ir97 S99 B106 99.4(3)
S100 Ir97 S99 B106 -21.3(2)
B111 B107 S100 Ir97 -160.8(5)
B106 B107 S100 Ir97 -17.4(5)
B113 B107 S100 Ir97 124.4(5)
B108 B107 S100 Ir97 -88.3(5)
B109 B107 S100 Ir97 52.8(5)
C105 Ir97 S100 B107 -96.5(4)
C102 Ir97 S100 B107 -131.9(3)
C101 Ir97 S100 B107 -149.2(3)
P98 Ir97 S100 B107 110.2(2)
C103 Ir97 S100 B107 -94.9(3)
C104 Ir97 S100 B107 -70.8(3)
S99 Ir97 S100 B107 21.7(2)

loop_
_platon_squeeze_void_nr
_platon_squeeze_void_average_x
_platon_squeeze_void_average_y
_platon_squeeze_void_average_z
_platon_squeeze_void_volume
_platon_squeeze_void_count_electrons
_platon_squeeze_void_content
1 -0.073 0.000 0.427 509 177 ' '
2 0.073 0.432 0.110 18 2 ' '
3 0.926 0.568 0.890 18 2 ' '
